data_1502145
loop_
_publ_author_name
'Nielsen, Christian B.'
'Fraser, Jamie M.'
'Schroeder, Bob C.'
'Du, Junping'
'White, Andrew J. P.'
'Zhang, Weimin'
'McCulloch, Iain'

_publ_section_title
;
 Benzotrithiophene--a planar, electron-rich building block for organic
 semiconductors.
;
_journal_issue 9
_journal_name_full 'Organic letters'
_journal_page_first 2414
_journal_page_last 2417
_journal_paper_doi 10.1021/ol200643z
_journal_volume 13
_journal_year 2011
_chemical_formula_moiety 'C21 H22 O S3'
_chemical_formula_sum 'C21 H22 O S3'
_chemical_formula_weight 386.57
_chemical_name_systematic
; 
 ? 
;
_space_group_IT_number 2
_symmetry_cell_setting triclinic
_symmetry_space_group_name_Hall '-P 1'
_symmetry_space_group_name_H-M 'P -1'
_atom_sites_solution_hydrogens geom
_atom_sites_solution_primary direct
_atom_sites_solution_secondary difmap
_audit_creation_method SHELXL-97
_cell_angle_alpha 80.7938(16)
_cell_angle_beta 85.1722(15)
_cell_angle_gamma 83.6729(15)
_cell_formula_units_Z 12
_cell_length_a 8.42633(15)
_cell_length_b 25.5835(5)
_cell_length_c 27.2590(5)
_cell_measurement_reflns_used 21842
_cell_measurement_temperature 173(2)
_cell_measurement_theta_max 72.2050
_cell_measurement_theta_min 2.2159
_cell_volume 5752.06(19)
_computing_cell_refinement 'CrysAlis RED, Oxford Diffraction Ltd'
_computing_data_collection 'CrysAlis CCD, Oxford Diffraction Ltd'
_computing_data_reduction 'CrysAlis RED, Oxford Diffraction Ltd'
_computing_molecular_graphics 'Bruker SHELXTL'
_computing_publication_material 'Bruker SHELXTL'
_computing_structure_refinement 'SHELXL-97 (Sheldrick, 1997)'
_computing_structure_solution 'SHELXS-97 (Sheldrick, 1990)'
_diffrn_ambient_temperature 173(2)
_diffrn_detector_area_resol_mean 8.2556
_diffrn_measured_fraction_theta_full 0.984
_diffrn_measured_fraction_theta_max 0.954
_diffrn_measurement_device_type 'OD Xcalibur PX Ultra'
_diffrn_measurement_method 'omega scans'
_diffrn_radiation_monochromator graphite
_diffrn_radiation_source 'Enhance Ultra (Cu) X-ray Source'
_diffrn_radiation_type CuK\a
_diffrn_radiation_wavelength 1.54184
_diffrn_reflns_av_R_equivalents 0.0262
_diffrn_reflns_av_sigmaI/netI 0.0310
_diffrn_reflns_limit_h_max 10
_diffrn_reflns_limit_h_min -8
_diffrn_reflns_limit_k_max 30
_diffrn_reflns_limit_k_min -31
_diffrn_reflns_limit_l_max 26
_diffrn_reflns_limit_l_min -33
_diffrn_reflns_number 41081
_diffrn_reflns_theta_full 69.00
_diffrn_reflns_theta_max 72.35
_diffrn_reflns_theta_min 2.22
_diffrn_standards_number 0
_exptl_absorpt_coefficient_mu 3.571
_exptl_absorpt_correction_T_max 0.931
_exptl_absorpt_correction_T_min 0.553
_exptl_absorpt_correction_type analytical
_exptl_absorpt_process_details
; 
CrysAlisPro, Oxford Diffraction Ltd., 
Version 1.171.34.40 (release 27-08-2010 CrysAlis171 .NET) 
(compiled Aug 27 2010,11:50:40) 
Analytical numeric absorption correction using a multifaceted crystal 
model based on expressions derived by R.C. Clark & J.S. Reid. 
(Clark, R. C. & Reid, J. S. (1995). Acta Cryst. A51, 887-897) 
;
_exptl_crystal_colour 'Pale yellow'
_exptl_crystal_density_diffrn 1.339
_exptl_crystal_density_method 'not measured'
_exptl_crystal_description needles
_exptl_crystal_F_000 2448
_exptl_crystal_size_max 0.26
_exptl_crystal_size_mid 0.17
_exptl_crystal_size_min 0.02
_refine_diff_density_max 1.104
_refine_diff_density_min -2.048
_refine_diff_density_rms 0.104
_refine_ls_extinction_coef 0.00030(3)
_refine_ls_extinction_expression Fc^*^=kFc[1+0.001xFc^2^\l^3^/sin(2\q)]^-1/4^
_refine_ls_extinction_method SHELXL
_refine_ls_goodness_of_fit_ref 1.102
_refine_ls_hydrogen_treatment constr
_refine_ls_matrix_type full
_refine_ls_number_parameters 1780
_refine_ls_number_reflns 21739
_refine_ls_number_restraints 754
_refine_ls_restrained_S_all 1.089
_refine_ls_R_factor_all 0.1304
_refine_ls_R_factor_gt 0.1193
_refine_ls_shift/su_max 0.002
_refine_ls_shift/su_mean 0.000
_refine_ls_structure_factor_coef Fsqd
_refine_ls_weighting_details 'calc w=1/[\s^2^(Fo^2^)+(0.0545P)^2^+41.9226P] where P=(Fo^2^+2Fc^2^)/3'
_refine_ls_weighting_scheme calc
_refine_ls_wR_factor_gt 0.2702
_refine_ls_wR_factor_ref 0.2744
_reflns_number_gt 18569
_reflns_number_total 21739
_reflns_threshold_expression >2sigma(I)
_cod_data_source_file ol200643z_si_002.cif
_cod_data_source_block nonanonyl-TTB
_cod_depositor_comments
;
The following automatic conversions were performed:

'_symmetry_cell_setting' value 'Triclinic' changed to 'triclinic'
according to /home/saulius/struct/CIF-dictionaries/cif_core.dic
dictionary named 'cif_core.dic' version 2.4.1 from 2010-06-29.

Automatic conversion script
Id: cif_fix_values 1715 2011-07-08 13:25:40Z adriana 
;
_cod_original_cell_volume 5752.06(18)
_cod_original_sg_symbol_H-M P-1
_cod_database_code 1502145

loop_
_symmetry_equiv_pos_as_xyz
'x, y, z'
'-x, -y, -z'

loop_
_atom_site_label
_atom_site_type_symbol
_atom_site_fract_x
_atom_site_fract_y
_atom_site_fract_z
_atom_site_U_iso_or_equiv
_atom_site_adp_type
_atom_site_occupancy
_atom_site_symmetry_multiplicity
_atom_site_calc_flag
_atom_site_refinement_flags
_atom_site_disorder_assembly
_atom_site_disorder_group
S1A S 0.0001(3) 0.59401(7) 1.05755(6) 0.0599(5) Uani 1 1 d . . .
C2A C 0.1032(10) 0.6205(3) 1.0030(2) 0.0539(18) Uani 1 1 d . . .
C3A C 0.1389(12) 0.5958(3) 0.9593(3) 0.070(3) Uani 1 1 d . . .
S4A S 0.0964(4) 0.53512(8) 0.94818(8) 0.0866(9) Uani 1 1 d . . .
C5A C 0.1822(16) 0.5470(4) 0.8879(3) 0.101(4) Uani 1 1 d . . .
H5AA H 0.1872 0.5222 0.8652 0.121 Uiso 1 1 calc R . .
C6A C 0.2406(15) 0.5943(4) 0.8765(3) 0.088(3) Uani 1 1 d . . .
H6AA H 0.2911 0.6066 0.8450 0.106 Uiso 1 1 calc R . .
C7A C 0.2186(12) 0.6246(3) 0.9174(3) 0.065(2) Uani 1 1 d . . .
C8A C 0.2685(10) 0.6746(3) 0.9202(3) 0.0562(19) Uani 1 1 d . . .
S9A S 0.3749(3) 0.71319(8) 0.87340(7) 0.0708(6) Uani 1 1 d . . .
C10A C 0.3783(8) 0.7613(3) 0.9114(2) 0.0441(15) Uani 1 1 d . . .
C11A C 0.2969(7) 0.7506(3) 0.9612(3) 0.0521(19) Uani 1 1 d . . .
H11A H 0.2873 0.7725 0.9866 0.063 Uiso 1 1 calc R . .
C12A C 0.2329(8) 0.6987(3) 0.9635(2) 0.0487(16) Uani 1 1 d . . .
C13A C 0.1478(8) 0.6704(3) 1.0054(2) 0.0453(15) Uani 1 1 d . . .
C14A C 0.0950(8) 0.6871(3) 1.0523(2) 0.0432(14) Uani 1 1 d . . .
H14A H 0.1132 0.7204 1.0608 0.052 Uiso 1 1 calc R . .
C15A C 0.0169(9) 0.6504(3) 1.0830(2) 0.0470(16) Uani 1 1 d . . .
H15A H -0.0251 0.6551 1.1157 0.056 Uiso 1 1 calc R . .
C16A C 0.4650(9) 0.8072(3) 0.8918(2) 0.0477(16) Uani 1 1 d . . .
O16A O 0.5347(8) 0.8094(2) 0.84991(19) 0.0738(18) Uani 1 1 d . . .
C17A C 0.4667(8) 0.8503(3) 0.9227(2) 0.0469(16) Uani 1 1 d . . .
H17A H 0.3549 0.8620 0.9333 0.056 Uiso 1 1 calc R . .
H17B H 0.5228 0.8354 0.9531 0.056 Uiso 1 1 calc R . .
C18A C 0.5452(8) 0.8976(3) 0.8969(2) 0.0466(15) Uani 1 1 d . . .
H18A H 0.4884 0.9130 0.8668 0.056 Uiso 1 1 calc R . .
H18B H 0.6569 0.8861 0.8860 0.056 Uiso 1 1 calc R . .
C19A C 0.5459(8) 0.9403(3) 0.9299(2) 0.0462(15) Uani 1 1 d . . .
H19A H 0.6074 0.9252 0.9591 0.055 Uiso 1 1 calc R . .
H19B H 0.4344 0.9500 0.9424 0.055 Uiso 1 1 calc R . .
C20A C 0.6169(9) 0.9911(3) 0.9042(3) 0.0523(17) Uani 1 1 d . . .
H20A H 0.7298 0.9818 0.8929 0.063 Uiso 1 1 calc R . .
H20B H 0.5578 1.0058 0.8744 0.063 Uiso 1 1 calc R . .
C21A C 0.6109(8) 1.0335(3) 0.9376(2) 0.0487(16) Uani 1 1 d . . .
H21A H 0.6719 1.0190 0.9671 0.058 Uiso 1 1 calc R . .
H21B H 0.4983 1.0422 0.9495 0.058 Uiso 1 1 calc R . .
C22A C 0.6785(10) 1.0845(3) 0.9118(3) 0.060(2) Uani 1 1 d . . .
H22A H 0.7928 1.0761 0.9016 0.072 Uiso 1 1 calc R . .
H22B H 0.6216 1.0979 0.8812 0.072 Uiso 1 1 calc R . .
C23A C 0.6640(10) 1.1278(4) 0.9441(3) 0.065(2) Uani 1 1 d . . .
H23A H 0.7257 1.1151 0.9738 0.077 Uiso 1 1 calc R . .
H23B H 0.5503 1.1347 0.9558 0.077 Uiso 1 1 calc R . .
C24A C 0.7243(17) 1.1804(5) 0.9173(3) 0.119(5) Uani 1 1 d . . .
H24A H 0.7096 1.2069 0.9400 0.179 Uiso 1 1 calc R . .
H24B H 0.6634 1.1935 0.8879 0.179 Uiso 1 1 calc R . .
H24C H 0.8381 1.1743 0.9068 0.179 Uiso 1 1 calc R . .
S1B S 0.1557(2) 0.07372(10) 0.60419(7) 0.0389(4) Uani 0.888(4) 1 d PDU A 1
C2B C 0.0983(8) 0.0968(3) 0.6599(2) 0.0295(13) Uani 0.888(4) 1 d PDU A 1
C3B C 0.0208(7) 0.0701(3) 0.7034(2) 0.0300(13) Uani 0.888(4) 1 d PDU A 1
S4B S -0.0431(2) 0.00743(9) 0.71122(7) 0.0423(5) Uani 0.888(4) 1 d PDU A 1
C5B C -0.1138(10) 0.0116(3) 0.7720(3) 0.0488(18) Uani 0.888(4) 1 d PDU A 1
H5BA H -0.1624 -0.0162 0.7934 0.059 Uiso 0.888(4) 1 calc PR A 1
C6B C -0.0929(13) 0.0568(4) 0.7853(3) 0.049(2) Uani 0.888(4) 1 d PDU A 1
H6BA H -0.1268 0.0649 0.8177 0.059 Uiso 0.888(4) 1 calc PR A 1
C7B C -0.0142(8) 0.0946(3) 0.7475(2) 0.0365(15) Uani 0.888(4) 1 d PDU A 1
C8B C 0.0314(10) 0.1447(3) 0.7456(2) 0.0419(18) Uani 0.888(4) 1 d PDU A 1
S9B S 0.0060(3) 0.17925(9) 0.79637(7) 0.0517(6) Uani 0.888(4) 1 d PDU A 1
C10B C 0.0981(9) 0.2324(3) 0.7613(2) 0.0396(16) Uani 0.888(4) 1 d PDU A 1
C11B C 0.1485(10) 0.2240(3) 0.7113(3) 0.048(2) Uani 0.888(4) 1 d PDU A 1
H11B H 0.2007 0.2484 0.6870 0.058 Uiso 0.888(4) 1 calc PR A 1
C12B C 0.1081(8) 0.1733(3) 0.7037(2) 0.0345(14) Uani 0.888(4) 1 d PDU A 1
C13B C 0.1422(9) 0.1480(3) 0.6589(2) 0.0332(14) Uani 0.888(4) 1 d PDU A 1
C14B C 0.2197(10) 0.1688(4) 0.6126(3) 0.0440(18) Uani 0.888(4) 1 d PDU A 1
H14B H 0.2566 0.2032 0.6052 0.053 Uiso 0.888(4) 1 calc PR A 1
C15B C 0.2338(11) 0.1331(4) 0.5804(3) 0.0408(16) Uani 0.888(4) 1 d PDU A 1
H15B H 0.2823 0.1401 0.5476 0.049 Uiso 0.888(4) 1 calc PR A 1
C16B C 0.1151(10) 0.2792(3) 0.7842(3) 0.0446(17) Uani 0.888(4) 1 d PDU A 1
O16B O 0.0627(8) 0.2803(2) 0.82768(19) 0.0607(16) Uani 0.888(4) 1 d PD A 1
C17B C 0.1978(10) 0.3244(3) 0.7534(3) 0.0402(16) Uani 0.888(4) 1 d PDU A 1
H17C H 0.3073 0.3104 0.7427 0.048 Uiso 0.888(4) 1 calc PR A 1
H17D H 0.1395 0.3369 0.7230 0.048 Uiso 0.888(4) 1 calc PR A 1
C18B C 0.2098(9) 0.3714(3) 0.7792(3) 0.0393(16) Uani 0.888(4) 1 d PDU A 1
H18C H 0.2694 0.3595 0.8094 0.047 Uiso 0.888(4) 1 calc PR A 1
H18D H 0.1009 0.3860 0.7898 0.047 Uiso 0.888(4) 1 calc PR A 1
C19B C 0.2944(9) 0.4152(3) 0.7454(3) 0.0411(16) Uani 0.888(4) 1 d PDU A 1
H19C H 0.4037 0.4003 0.7355 0.049 Uiso 0.888(4) 1 calc PR A 1
H19D H 0.2361 0.4258 0.7147 0.049 Uiso 0.888(4) 1 calc PR A 1
C20B C 0.3064(8) 0.4643(3) 0.7689(3) 0.0389(15) Uani 0.888(4) 1 d PDU A 1
H20C H 0.3671 0.4539 0.7991 0.047 Uiso 0.888(4) 1 calc PR A 1
H20D H 0.1974 0.4789 0.7794 0.047 Uiso 0.888(4) 1 calc PR A 1
C21B C 0.3879(9) 0.5074(3) 0.7339(3) 0.0390(16) Uani 0.888(4) 1 d PDU A 1
H21C H 0.4938 0.4919 0.7217 0.047 Uiso 0.888(4) 1 calc PR A 1
H21D H 0.3232 0.5191 0.7047 0.047 Uiso 0.888(4) 1 calc PR A 1
C22B C 0.4111(9) 0.5557(3) 0.7574(3) 0.0408(16) Uani 0.888(4) 1 d PDU A 1
H22C H 0.3051 0.5722 0.7685 0.049 Uiso 0.888(4) 1 calc PR A 1
H22D H 0.4731 0.5441 0.7871 0.049 Uiso 0.888(4) 1 calc PR A 1
C23B C 0.4960(9) 0.5965(3) 0.7226(3) 0.0446(17) Uani 0.888(4) 1 d PDU A 1
H23C H 0.4352 0.6080 0.6926 0.053 Uiso 0.888(4) 1 calc PR A 1
H23D H 0.6032 0.5806 0.7120 0.053 Uiso 0.888(4) 1 calc PR A 1
C24B C 0.5141(10) 0.6450(3) 0.7473(3) 0.054(2) Uani 0.888(4) 1 d PDU A 1
H24D H 0.5696 0.6710 0.7236 0.081 Uiso 0.888(4) 1 calc PR A 1
H24E H 0.5763 0.6338 0.7766 0.081 Uiso 0.888(4) 1 calc PR A 1
H24F H 0.4080 0.6611 0.7575 0.081 Uiso 0.888(4) 1 calc PR A 1
S1H S 0.1513(18) 0.0943(6) 0.6075(5) 0.028(4) Uiso 0.112(4) 1 d PDU A 2
C2H C 0.108(5) 0.1185(13) 0.6629(9) 0.019(7) Uiso 0.112(4) 1 d PDU A 2
C3H C 0.030(7) 0.0951(14) 0.7077(10) 0.040(9) Uiso 0.112(4) 1 d PDU A 2
S4H S -0.0465(18) 0.0347(7) 0.7202(6) 0.043(4) Uiso 0.112(4) 1 d PDU A 2
C5H C -0.088(12) 0.040(2) 0.7821(12) 0.044(8) Uiso 0.112(4) 1 d PDU A 2
H5HA H -0.1373 0.0141 0.8059 0.052 Uiso 0.112(4) 1 calc PR A 2
C6H C -0.044(7) 0.0838(16) 0.7918(10) 0.046(9) Uiso 0.112(4) 1 d PDU A 2
H6HA H -0.0481 0.0907 0.8252 0.056 Uiso 0.112(4) 1 calc PR A 2
C7H C 0.013(8) 0.1227(15) 0.7504(11) 0.035(8) Uiso 0.112(4) 1 d PDU A 2
C8H C 0.081(6) 0.1698(13) 0.7467(10) 0.038(9) Uiso 0.112(4) 1 d PDU A 2
S9H S 0.069(2) 0.2101(7) 0.7936(6) 0.054(4) Uiso 0.112(4) 1 d PDU A 2
C10H C 0.161(7) 0.2593(13) 0.7526(11) 0.043(9) Uiso 0.112(4) 1 d PDU A 2
C11H C 0.195(5) 0.2479(12) 0.7019(9) 0.016(7) Uiso 0.112(4) 1 d PDU A 2
H11H H 0.2466 0.2693 0.6749 0.020 Uiso 0.112(4) 1 calc PR A 2
C12H C 0.134(7) 0.1982(14) 0.7009(10) 0.037(7) Uiso 0.112(4) 1 d PDU A 2
C13H C 0.167(8) 0.1676(16) 0.6591(13) 0.046(10) Uiso 0.112(4) 1 d PDU A 2
C14H C 0.244(7) 0.1858(15) 0.6117(12) 0.021(9) Uiso 0.112(4) 1 d PDU A 2
H14H H 0.2881 0.2190 0.6030 0.025 Uiso 0.112(4) 1 calc PR A 2
C15H C 0.245(9) 0.1492(17) 0.5810(14) 0.030(10) Uiso 0.112(4) 1 d PDU A 2
H15H H 0.2933 0.1535 0.5480 0.036 Uiso 0.112(4) 1 calc PR A 2
C16H C 0.175(6) 0.3070(13) 0.7747(12) 0.036(7) Uiso 0.112(4) 1 d PDU A 2
O16H O 0.154(5) 0.3058(16) 0.8207(11) 0.050(10) Uiso 0.112(4) 1 d PD A 2
C17H C 0.264(7) 0.3507(15) 0.7434(15) 0.050(9) Uiso 0.112(4) 1 d PDU A 2
H17O H 0.3719 0.3353 0.7328 0.060 Uiso 0.112(4) 1 calc PR A 2
H17P H 0.2062 0.3640 0.7130 0.060 Uiso 0.112(4) 1 calc PR A 2
C18H C 0.281(8) 0.3969(15) 0.7697(17) 0.043(7) Uiso 0.112(4) 1 d PDU A 2
H18O H 0.3488 0.3846 0.7982 0.051 Uiso 0.112(4) 1 calc PR A 2
H18P H 0.1746 0.4105 0.7832 0.051 Uiso 0.112(4) 1 calc PR A 2
C19H C 0.357(7) 0.4424(14) 0.7351(18) 0.046(9) Uiso 0.112(4) 1 d PDU A 2
H19O H 0.4695 0.4301 0.7260 0.055 Uiso 0.112(4) 1 calc PR A 2
H19P H 0.2998 0.4502 0.7040 0.055 Uiso 0.112(4) 1 calc PR A 2
C20H C 0.354(7) 0.4930(15) 0.7568(18) 0.039(7) Uiso 0.112(4) 1 d PDU A 2
H20O H 0.4008 0.4846 0.7895 0.046 Uiso 0.112(4) 1 calc PR A 2
H20P H 0.2408 0.5074 0.7626 0.046 Uiso 0.112(4) 1 calc PR A 2
C21H C 0.444(5) 0.5357(13) 0.7240(14) 0.024(7) Uiso 0.112(4) 1 d PDU A 2
H21O H 0.5560 0.5212 0.7176 0.029 Uiso 0.112(4) 1 calc PR A 2
H21P H 0.3948 0.5449 0.6916 0.029 Uiso 0.112(4) 1 calc PR A 2
C22H C 0.442(7) 0.5857(15) 0.7471(17) 0.036(7) Uiso 0.112(4) 1 d PDU A 2
H22O H 0.3296 0.5986 0.7558 0.043 Uiso 0.112(4) 1 calc PR A 2
H22P H 0.4975 0.5768 0.7784 0.043 Uiso 0.112(4) 1 calc PR A 2
C23H C 0.519(6) 0.6293(16) 0.7145(16) 0.033(8) Uiso 0.112(4) 1 d PDU A 2
H23O H 0.4654 0.6379 0.6828 0.040 Uiso 0.112(4) 1 calc PR A 2
H23P H 0.6325 0.6170 0.7065 0.040 Uiso 0.112(4) 1 calc PR A 2
C24H C 0.511(7) 0.6795(17) 0.739(2) 0.043(9) Uiso 0.112(4) 1 d PDU A 2
H24V H 0.5648 0.7069 0.7159 0.064 Uiso 0.112(4) 1 calc PR A 2
H24W H 0.5651 0.6713 0.7698 0.064 Uiso 0.112(4) 1 calc PR A 2
H24X H 0.3992 0.6925 0.7455 0.064 Uiso 0.112(4) 1 calc PR A 2
S1C S 0.9828(2) 0.40281(8) 0.61217(6) 0.0501(4) Uani 1 1 d . . .
C2C C 0.8800(7) 0.3773(3) 0.6666(2) 0.0428(15) Uani 1 1 d . . .
C3C C 0.8374(7) 0.4028(2) 0.7100(2) 0.0351(13) Uani 1 1 d . . .
S4C S 0.87343(18) 0.46488(6) 0.71881(6) 0.0417(4) Uani 1 1 d . . .
C5C C 0.7869(8) 0.4550(3) 0.7788(2) 0.0451(15) Uani 1 1 d . . .
H5CA H 0.7789 0.4807 0.8007 0.054 Uiso 1 1 calc R . .
C6C C 0.7314(7) 0.4064(3) 0.7913(2) 0.0418(14) Uani 1 1 d . . .
H6CA H 0.6798 0.3946 0.8228 0.050 Uiso 1 1 calc R . .
C7C C 0.7591(7) 0.3746(3) 0.7516(2) 0.0380(13) Uani 1 1 d . . .
C8C C 0.7163(7) 0.3225(3) 0.7501(2) 0.0404(14) Uani 1 1 d . . .
S9C S 0.6109(2) 0.28451(7) 0.79643(7) 0.0487(4) Uani 1 1 d . . .
C10C C 0.6134(7) 0.2337(3) 0.7596(3) 0.0430(15) Uani 1 1 d . . .
C11C C 0.7001(7) 0.2459(3) 0.7124(3) 0.0468(17) Uani 1 1 d . . .
H11C H 0.7174 0.2232 0.6877 0.056 Uiso 1 1 calc R . .
C12C C 0.7581(7) 0.2985(3) 0.7077(2) 0.0430(14) Uani 1 1 d . . .
C13C C 0.8449(8) 0.3255(3) 0.6658(2) 0.0442(15) Uani 1 1 d . . .
C14C C 0.9044(8) 0.3067(3) 0.6203(3) 0.0508(17) Uani 1 1 d . . .
H14C H 0.8916 0.2724 0.6131 0.061 Uiso 1 1 calc R . .
C15C C 0.9799(9) 0.3432(3) 0.5893(3) 0.0572(19) Uani 1 1 d . . .
H15C H 1.0277 0.3372 0.5576 0.069 Uiso 1 1 calc R . .
C16C C 0.5302(8) 0.1868(3) 0.7792(3) 0.0475(16) Uani 1 1 d . . .
O16C O 0.4577(7) 0.1847(2) 0.8197(2) 0.0650(15) Uani 1 1 d . . .
C17C C 0.5351(8) 0.1438(3) 0.7469(3) 0.0437(15) Uani 1 1 d . . .
H17E H 0.6482 0.1326 0.7372 0.052 Uiso 1 1 calc R . .
H17F H 0.4818 0.1587 0.7160 0.052 Uiso 1 1 calc R . .
C18C C 0.4550(8) 0.0951(2) 0.7721(2) 0.0399(14) Uani 1 1 d . . .
H18E H 0.5100 0.0794 0.8025 0.048 Uiso 1 1 calc R . .
H18F H 0.3424 0.1061 0.7823 0.048 Uiso 1 1 calc R . .
C19C C 0.4588(8) 0.0532(2) 0.7382(2) 0.0407(14) Uani 1 1 d . . .
H19E H 0.3996 0.0686 0.7085 0.049 Uiso 1 1 calc R . .
H19F H 0.5712 0.0438 0.7265 0.049 Uiso 1 1 calc R . .
C20C C 0.3875(9) 0.0030(3) 0.7626(2) 0.0444(15) Uani 1 1 d . . .
H20E H 0.2737 0.0121 0.7730 0.053 Uiso 1 1 calc R . .
H20F H 0.4439 -0.0118 0.7929 0.053 Uiso 1 1 calc R . .
C21C C 0.3981(8) -0.0396(2) 0.7284(2) 0.0411(14) Uani 1 1 d . . .
H21E H 0.3372 -0.0252 0.6989 0.049 Uiso 1 1 calc R . .
H21F H 0.5114 -0.0472 0.7166 0.049 Uiso 1 1 calc R . .
C22C C 0.3345(9) -0.0912(2) 0.7531(2) 0.0443(15) Uani 1 1 d . . .
H22E H 0.2207 -0.0837 0.7645 0.053 Uiso 1 1 calc R . .
H22F H 0.3944 -0.1054 0.7830 0.053 Uiso 1 1 calc R . .
C23C C 0.3480(9) -0.1332(2) 0.7192(2) 0.0470(16) Uani 1 1 d . . .
H23E H 0.2777 -0.1209 0.6914 0.056 Uiso 1 1 calc R . .
H23F H 0.4595 -0.1376 0.7047 0.056 Uiso 1 1 calc R . .
C24C C 0.3022(11) -0.1867(3) 0.7459(3) 0.066(2) Uani 1 1 d . . .
H24G H 0.3131 -0.2123 0.7223 0.099 Uiso 1 1 calc R . .
H24H H 0.1911 -0.1828 0.7597 0.099 Uiso 1 1 calc R . .
H24I H 0.3729 -0.1996 0.7730 0.099 Uiso 1 1 calc R . .
S1D S 0.8675(3) 0.87950(12) 0.72220(7) 0.0527(5) Uani 0.908(4) 1 d PDU B 1
C2D C 0.8935(10) 0.8550(3) 0.6660(3) 0.0489(18) Uani 0.908(4) 1 d PDU B 1
C3D C 0.9642(8) 0.8798(3) 0.6205(2) 0.0385(15) Uani 0.908(4) 1 d PDU B 1
S4D S 1.0457(2) 0.93892(9) 0.60705(7) 0.0460(5) Uani 0.908(4) 1 d PDU B 1
C5D C 1.0882(10) 0.9294(3) 0.5452(3) 0.0453(17) Uani 0.908(4) 1 d PDU B 1
H5DA H 1.1374 0.9545 0.5208 0.054 Uiso 0.908(4) 1 calc PR B 1
C6D C 1.0465(9) 0.8849(3) 0.5357(3) 0.0451(17) Uani 0.908(4) 1 d PDU B 1
H6DA H 1.0645 0.8745 0.5036 0.054 Uiso 0.908(4) 1 calc PR B 1
C7D C 0.9694(8) 0.8518(3) 0.5781(2) 0.0397(15) Uani 0.908(4) 1 d PDU B 1
C8D C 0.9102(8) 0.8039(3) 0.5824(2) 0.0376(15) Uani 0.908(4) 1 d PDU B 1
S9D S 0.9084(2) 0.76679(9) 0.53410(7) 0.0517(6) Uani 0.908(4) 1 d PDU B 1
C10D C 0.8111(8) 0.7195(3) 0.5744(2) 0.0374(15) Uani 0.908(4) 1 d PDU B 1
C11D C 0.7764(9) 0.7282(3) 0.6269(3) 0.0476(19) Uani 0.908(4) 1 d PDU B 1
H11D H 0.7269 0.7059 0.6537 0.057 Uiso 0.908(4) 1 calc PR B 1
C12D C 0.8366(9) 0.7795(4) 0.6275(3) 0.0470(18) Uani 0.908(4) 1 d PDU B 1
C13D C 0.8336(9) 0.8069(3) 0.6706(2) 0.0391(15) Uani 0.908(4) 1 d PDU B 1
C14D C 0.7646(9) 0.7877(3) 0.7194(3) 0.0439(17) Uani 0.908(4) 1 d PDU B 1
H14D H 0.7199 0.7548 0.7285 0.053 Uiso 0.908(4) 1 calc PR B 1
C15D C 0.7729(11) 0.8234(4) 0.7501(3) 0.051(2) Uani 0.908(4) 1 d PDU B 1
H15D H 0.7313 0.8186 0.7838 0.062 Uiso 0.908(4) 1 calc PR B 1
C16D C 0.7716(8) 0.6729(3) 0.5537(2) 0.0409(16) Uani 0.908(4) 1 d PDU B 1
O16D O 0.8066(7) 0.6695(3) 0.50994(18) 0.0598(15) Uani 0.908(4) 1 d PDU B 1
C17D C 0.6901(9) 0.6304(3) 0.5880(2) 0.0395(15) Uani 0.908(4) 1 d PDU B 1
H17G H 0.5867 0.6464 0.6016 0.047 Uiso 0.908(4) 1 calc PR B 1
H17H H 0.7573 0.6170 0.6163 0.047 Uiso 0.908(4) 1 calc PR B 1
C18D C 0.6591(9) 0.5834(3) 0.5630(3) 0.0445(17) Uani 0.908(4) 1 d PDU B 1
H18G H 0.7615 0.5689 0.5475 0.053 Uiso 0.908(4) 1 calc PR B 1
H18H H 0.5862 0.5965 0.5361 0.053 Uiso 0.908(4) 1 calc PR B 1
C19D C 0.5855(10) 0.5386(3) 0.5988(3) 0.0461(17) Uani 0.908(4) 1 d PDU B 1
H19G H 0.6518 0.5283 0.6278 0.055 Uiso 0.908(4) 1 calc PR B 1
H19H H 0.4774 0.5520 0.6113 0.055 Uiso 0.908(4) 1 calc PR B 1
C20D C 0.5726(10) 0.4898(3) 0.5750(3) 0.0474(18) Uani 0.908(4) 1 d PDU B 1
H20G H 0.6809 0.4766 0.5625 0.057 Uiso 0.908(4) 1 calc PR B 1
H20H H 0.5066 0.5003 0.5460 0.057 Uiso 0.908(4) 1 calc PR B 1
C21D C 0.4997(10) 0.4446(3) 0.6099(3) 0.0481(18) Uani 0.908(4) 1 d PDU B 1
H21G H 0.3877 0.4570 0.6197 0.058 Uiso 0.908(4) 1 calc PR B 1
H21H H 0.5590 0.4369 0.6405 0.058 Uiso 0.908(4) 1 calc PR B 1
C22D C 0.5000(10) 0.3927(3) 0.5883(3) 0.0479(18) Uani 0.908(4) 1 d PDU B 1
H22G H 0.4380 0.4001 0.5583 0.057 Uiso 0.908(4) 1 calc PR B 1
H22H H 0.6116 0.3807 0.5777 0.057 Uiso 0.908(4) 1 calc PR B 1
C23D C 0.4315(10) 0.3485(3) 0.6238(3) 0.0488(18) Uani 0.908(4) 1 d PDU B 1
H23G H 0.3170 0.3589 0.6322 0.059 Uiso 0.908(4) 1 calc PR B 1
H23H H 0.4877 0.3426 0.6550 0.059 Uiso 0.908(4) 1 calc PR B 1
C24D C 0.4477(12) 0.2970(4) 0.6017(3) 0.062(2) Uani 0.908(4) 1 d PDU B 1
H24J H 0.4019 0.2690 0.6258 0.093 Uiso 0.908(4) 1 calc PR B 1
H24K H 0.5611 0.2863 0.5939 0.093 Uiso 0.908(4) 1 calc PR B 1
H24L H 0.3905 0.3025 0.5712 0.093 Uiso 0.908(4) 1 calc PR B 1
S1I S 0.8450(16) 0.9027(6) 0.7281(5) 0.017(3) Uiso 0.092(4) 1 d PDU B 2
C2I C 0.900(9) 0.8748(18) 0.6738(12) 0.045(11) Uiso 0.092(4) 1 d PDU B 2
C3I C 0.970(8) 0.9043(16) 0.6302(11) 0.041(10) Uiso 0.092(4) 1 d PDU B 2
S4I S 1.033(2) 0.9668(8) 0.6173(7) 0.045(4) Uiso 0.092(4) 1 d PDU B 2
C5I C 1.075(10) 0.9599(19) 0.5547(11) 0.057(10) Uiso 0.092(4) 1 d PDU B 2
H5IA H 1.1043 0.9882 0.5297 0.069 Uiso 0.092(4) 1 calc PR B 2
C6I C 1.061(11) 0.912(2) 0.5457(16) 0.041(8) Uiso 0.092(4) 1 d PDU B 2
H6IA H 1.1070 0.8985 0.5166 0.050 Uiso 0.092(4) 1 calc PR B 2
C7I C 0.967(8) 0.8809(16) 0.5858(12) 0.042(8) Uiso 0.092(4) 1 d PDU B 2
C8I C 0.919(9) 0.8316(17) 0.5895(12) 0.038(8) Uiso 0.092(4) 1 d PDU B 2
S9I S 0.941(2) 0.8010(8) 0.5373(6) 0.049(5) Uiso 0.092(4) 1 d PDU B 2
C10I C 0.851(5) 0.7480(11) 0.5717(10) 0.009(7) Uiso 0.092(4) 1 d PDU B 2
C11I C 0.802(9) 0.7491(17) 0.6255(12) 0.027(8) Uiso 0.092(4) 1 d PDU B 2
H11I H 0.7560 0.7227 0.6494 0.032 Uiso 0.092(4) 1 calc PR B 2
C12I C 0.842(11) 0.802(2) 0.6315(13) 0.050(11) Uiso 0.092(4) 1 d PDU B 2
C13I C 0.838(9) 0.8271(19) 0.6760(12) 0.033(8) Uiso 0.092(4) 1 d PDU B 2
C14I C 0.751(9) 0.810(2) 0.7227(15) 0.039(8) Uiso 0.092(4) 1 d PDU B 2
H14I H 0.6885 0.7809 0.7292 0.047 Uiso 0.092(4) 1 calc PR B 2
C15I C 0.770(11) 0.8425(19) 0.7556(14) 0.041(11) Uiso 0.092(4) 1 d PDU B 2
H15I H 0.7459 0.8336 0.7904 0.049 Uiso 0.092(4) 1 calc PR B 2
C16I C 0.822(7) 0.7018(15) 0.5482(13) 0.034(7) Uiso 0.092(4) 1 d PDU B 2
O16I O 0.860(6) 0.7014(19) 0.5043(12) 0.051(9) Uiso 0.092(4) 1 d PDU B 2
C17I C 0.734(8) 0.6582(17) 0.5784(18) 0.037(8) Uiso 0.092(4) 1 d PDU B 2
H17Q H 0.6237 0.6733 0.5866 0.045 Uiso 0.092(4) 1 calc PR B 2
H17R H 0.7862 0.6472 0.6101 0.045 Uiso 0.092(4) 1 calc PR B 2
C18I C 0.724(9) 0.6084(16) 0.5551(19) 0.043(10) Uiso 0.092(4) 1 d PDU B 2
H18Q H 0.8334 0.5942 0.5443 0.052 Uiso 0.092(4) 1 calc PR B 2
H18R H 0.6621 0.6181 0.5251 0.052 Uiso 0.092(4) 1 calc PR B 2
C19I C 0.645(9) 0.5648(17) 0.591(2) 0.040(8) Uiso 0.092(4) 1 d PDU B 2
H19Q H 0.7036 0.5566 0.6219 0.049 Uiso 0.092(4) 1 calc PR B 2
H19R H 0.5338 0.5785 0.6006 0.049 Uiso 0.092(4) 1 calc PR B 2
C20I C 0.641(9) 0.5139(17) 0.570(2) 0.049(10) Uiso 0.092(4) 1 d PDU B 2
H20Q H 0.7524 0.5002 0.5604 0.059 Uiso 0.092(4) 1 calc PR B 2
H20R H 0.5831 0.5222 0.5388 0.059 Uiso 0.092(4) 1 calc PR B 2
C21I C 0.562(8) 0.4704(17) 0.605(2) 0.038(7) Uiso 0.092(4) 1 d PDU B 2
H21Q H 0.4557 0.4855 0.6176 0.046 Uiso 0.092(4) 1 calc PR B 2
H21R H 0.6275 0.4592 0.6342 0.046 Uiso 0.092(4) 1 calc PR B 2
C22I C 0.540(7) 0.4208(17) 0.5821(18) 0.030(9) Uiso 0.092(4) 1 d PDU B 2
H22Q H 0.4634 0.4313 0.5557 0.036 Uiso 0.092(4) 1 calc PR B 2
H22R H 0.6438 0.4085 0.5658 0.036 Uiso 0.092(4) 1 calc PR B 2
C23I C 0.481(9) 0.3752(19) 0.618(2) 0.044(8) Uiso 0.092(4) 1 d PDU B 2
H23Q H 0.3710 0.3854 0.6310 0.053 Uiso 0.092(4) 1 calc PR B 2
H23R H 0.5505 0.3665 0.6461 0.053 Uiso 0.092(4) 1 calc PR B 2
C24I C 0.482(10) 0.326(2) 0.592(3) 0.050(10) Uiso 0.092(4) 1 d PDU B 2
H24Y H 0.4387 0.2975 0.6154 0.075 Uiso 0.092(4) 1 calc PR B 2
H24Z H 0.5918 0.3152 0.5804 0.075 Uiso 0.092(4) 1 calc PR B 2
H25A H 0.4156 0.3354 0.5633 0.075 Uiso 0.092(4) 1 calc PR B 2
S1E S 1.02474(19) 0.40222(7) 0.28178(6) 0.0434(4) Uani 1 1 d . . .
C2E C 0.9202(6) 0.3781(2) 0.3366(2) 0.0331(12) Uani 1 1 d . . .
C3E C 0.8862(7) 0.4006(2) 0.3799(2) 0.0367(13) Uani 1 1 d . . .
S4E S 0.93386(19) 0.46359(7) 0.38922(6) 0.0447(4) Uani 1 1 d . . .
C5E C 0.8503(9) 0.4534(3) 0.4495(3) 0.0522(17) Uani 1 1 d . . .
H5EA H 0.8480 0.4787 0.4716 0.063 Uiso 1 1 calc R . .
C6E C 0.7894(8) 0.4069(3) 0.4624(2) 0.0467(16) Uani 1 1 d . . .
H6EA H 0.7392 0.3954 0.4943 0.056 Uiso 1 1 calc R . .
C7E C 0.8087(7) 0.3766(2) 0.4225(2) 0.0397(14) Uani 1 1 d . . .
C8E C 0.7560(7) 0.3262(3) 0.4208(2) 0.0382(13) Uani 1 1 d . . .
S9E S 0.65114(19) 0.28802(7) 0.46847(6) 0.0439(4) Uani 1 1 d . . .
C10E C 0.6423(7) 0.2402(3) 0.4304(2) 0.0379(13) Uani 1 1 d . . .
C11E C 0.7157(7) 0.2504(3) 0.3819(3) 0.0531(19) Uani 1 1 d . . .
H11E H 0.7206 0.2284 0.3567 0.064 Uiso 1 1 calc R . .
C12E C 0.7833(7) 0.3018(2) 0.3777(2) 0.0384(13) Uani 1 1 d . . .
C13E C 0.8695(7) 0.3285(2) 0.3349(2) 0.0349(12) Uani 1 1 d . . .
C14E C 0.9181(8) 0.3114(3) 0.2882(3) 0.0480(16) Uani 1 1 d . . .
H14E H 0.8941 0.2784 0.2802 0.058 Uiso 1 1 calc R . .
C15E C 1.0006(8) 0.3458(3) 0.2566(3) 0.0522(17) Uani 1 1 d . . .
H15E H 1.0411 0.3400 0.2241 0.063 Uiso 1 1 calc R . .
C16E C 0.5566(7) 0.1936(3) 0.4508(2) 0.0381(13) Uani 1 1 d . . .
O16E O 0.4950(5) 0.18871(19) 0.49357(16) 0.0467(11) Uani 1 1 d . . .
C17E C 0.5433(8) 0.1535(2) 0.4177(2) 0.0419(14) Uani 1 1 d . . .
H17I H 0.6519 0.1424 0.4038 0.050 Uiso 1 1 calc R . .
H17J H 0.4799 0.1708 0.3895 0.050 Uiso 1 1 calc R . .
C18E C 0.4672(8) 0.1045(3) 0.4425(2) 0.0453(15) Uani 1 1 d . . .
H18I H 0.3575 0.1151 0.4559 0.054 Uiso 1 1 calc R . .
H18J H 0.5295 0.0871 0.4709 0.054 Uiso 1 1 calc R . .
C19E C 0.4596(8) 0.0652(3) 0.4070(2) 0.0429(14) Uani 1 1 d . . .
H19I H 0.5694 0.0553 0.3933 0.051 Uiso 1 1 calc R . .
H19J H 0.3965 0.0828 0.3788 0.051 Uiso 1 1 calc R . .
C20E C 0.3851(8) 0.0143(3) 0.4308(2) 0.0444(15) Uani 1 1 d . . .
H20I H 0.4476 -0.0032 0.4591 0.053 Uiso 1 1 calc R . .
H20J H 0.2749 0.0241 0.4442 0.053 Uiso 1 1 calc R . .
C21E C 0.3788(8) -0.0251(2) 0.3951(2) 0.0379(13) Uani 1 1 d . . .
H21I H 0.4889 -0.0350 0.3816 0.045 Uiso 1 1 calc R . .
H21J H 0.3159 -0.0078 0.3668 0.045 Uiso 1 1 calc R . .
C22E C 0.3044(8) -0.0758(3) 0.4195(2) 0.0416(14) Uani 1 1 d . . .
H22I H 0.3601 -0.0909 0.4499 0.050 Uiso 1 1 calc R . .
H22J H 0.1909 -0.0662 0.4298 0.050 Uiso 1 1 calc R . .
C23E C 0.3126(8) -0.1184(3) 0.3857(2) 0.0450(15) Uani 1 1 d . . .
H23I H 0.4260 -0.1276 0.3749 0.054 Uiso 1 1 calc R . .
H23J H 0.2556 -0.1034 0.3555 0.054 Uiso 1 1 calc R . .
C24E C 0.2396(9) -0.1695(3) 0.4105(3) 0.0513(17) Uani 1 1 d . . .
H24M H 0.2500 -0.1952 0.3871 0.077 Uiso 1 1 calc R . .
H24N H 0.1261 -0.1610 0.4201 0.077 Uiso 1 1 calc R . .
H24O H 0.2962 -0.1850 0.4402 0.077 Uiso 1 1 calc R . .
S1F S 0.8693(4) 0.86991(15) 1.05441(12) 0.0498(9) Uani 0.505(3) 1 d PD C 1
C2F C 0.894(6) 0.8458(11) 0.9980(8) 0.043(5) Uani 0.505(3) 1 d PDU C 1
C3F C 0.9606(14) 0.8663(5) 0.9517(5) 0.036(3) Uani 0.505(3) 1 d PDU C 1
S4F S 1.0446(6) 0.92872(18) 0.93879(19) 0.0502(11) Uani 0.505(3) 1 d PDU C 1
C5F C 1.094(2) 0.9202(6) 0.8776(6) 0.064(5) Uani 0.505(3) 1 d PDU C 1
H5FA H 1.1467 0.9451 0.8538 0.077 Uiso 0.505(3) 1 calc PR C 1
C6F C 1.0484(17) 0.8734(6) 0.8670(5) 0.055(4) Uani 0.505(3) 1 d PD C 1
H6FA H 1.0625 0.8631 0.8348 0.066 Uiso 0.505(3) 1 calc PR C 1
C7F C 0.979(2) 0.8426(6) 0.9086(5) 0.042(4) Uani 0.505(3) 1 d PDU C 1
C8F C 0.908(2) 0.7906(7) 0.9169(6) 0.045(4) Uani 0.505(3) 1 d PDU C 1
S9F S 0.9077(5) 0.7553(2) 0.86731(15) 0.0583(11) Uani 0.505(3) 1 d PDU C 1
C10F C 0.810(3) 0.7064(6) 0.9086(6) 0.047(4) Uani 0.505(3) 1 d PDU C 1
C11F C 0.7721(15) 0.7176(4) 0.9590(5) 0.051(4) Uani 0.505(3) 1 d PD C 1
H11F H 0.7157 0.6961 0.9849 0.061 Uiso 0.505(3) 1 calc PR C 1
C12F C 0.8361(18) 0.7680(5) 0.9633(5) 0.028(3) Uani 0.505(3) 1 d PDU C 1
C13F C 0.8276(15) 0.7924(5) 1.0039(5) 0.053(4) Uani 0.505(3) 1 d PD C 1
C14F C 0.7656(15) 0.7811(6) 1.0535(4) 0.048(3) Uani 0.505(3) 1 d PD C 1
H14F H 0.7146 0.7496 1.0646 0.058 Uiso 0.505(3) 1 calc PR C 1
C15F C 0.7793(16) 0.8149(6) 1.0844(5) 0.053(3) Uani 0.505(3) 1 d PDU C 1
H15F H 0.7441 0.8097 1.1187 0.063 Uiso 0.505(3) 1 calc PR C 1
C16F C 0.768(2) 0.6596(7) 0.8894(6) 0.052(5) Uani 0.505(3) 1 d PDU C 1
O16F O 0.8002(15) 0.6589(5) 0.8438(4) 0.072(3) Uani 0.505(3) 1 d PD C 1
C17F C 0.679(2) 0.6194(7) 0.9222(6) 0.049(4) Uani 0.505(3) 1 d PDU C 1
H17K H 0.5745 0.6364 0.9337 0.058 Uiso 0.505(3) 1 calc PR C 1
H17L H 0.7401 0.6057 0.9520 0.058 Uiso 0.505(3) 1 calc PR C 1
C18F C 0.653(2) 0.5736(7) 0.8966(5) 0.053(4) Uani 0.505(3) 1 d PDU C 1
H18K H 0.7566 0.5585 0.8823 0.064 Uiso 0.505(3) 1 calc PR C 1
H18L H 0.5827 0.5864 0.8689 0.064 Uiso 0.505(3) 1 calc PR C 1
C19F C 0.576(2) 0.5303(7) 0.9332(6) 0.052(4) Uani 0.505(3) 1 d PDU C 1
H19K H 0.4698 0.5451 0.9461 0.063 Uiso 0.505(3) 1 calc PR C 1
H19L H 0.6433 0.5191 0.9618 0.063 Uiso 0.505(3) 1 calc PR C 1
C20F C 0.555(2) 0.4815(6) 0.9088(6) 0.049(4) Uani 0.505(3) 1 d PDU C 1
H20K H 0.4868 0.4928 0.8805 0.058 Uiso 0.505(3) 1 calc PR C 1
H20L H 0.6611 0.4672 0.8955 0.058 Uiso 0.505(3) 1 calc PR C 1
C21F C 0.4812(19) 0.4379(6) 0.9443(6) 0.043(4) Uani 0.505(3) 1 d PDU C 1
H21K H 0.5424 0.4292 0.9745 0.051 Uiso 0.505(3) 1 calc PR C 1
H21L H 0.3701 0.4507 0.9546 0.051 Uiso 0.505(3) 1 calc PR C 1
C22F C 0.480(2) 0.3886(6) 0.9208(6) 0.046(4) Uani 0.505(3) 1 d PDU C 1
H22K H 0.5905 0.3774 0.9084 0.055 Uiso 0.505(3) 1 calc PR C 1
H22L H 0.4135 0.3971 0.8917 0.055 Uiso 0.505(3) 1 calc PR C 1
C23F C 0.4141(16) 0.3415(5) 0.9573(5) 0.050(3) Uani 0.505(3) 1 d PD C 1
H23K H 0.4746 0.3351 0.9877 0.059 Uiso 0.505(3) 1 calc PR C 1
H23L H 0.3007 0.3516 0.9674 0.059 Uiso 0.505(3) 1 calc PR C 1
C24F C 0.425(2) 0.2897(6) 0.9351(6) 0.067(4) Uani 0.505(3) 1 d PD C 1
H24P H 0.3784 0.2621 0.9594 0.101 Uiso 0.505(3) 1 calc PR C 1
H24Q H 0.5380 0.2781 0.9270 0.101 Uiso 0.505(3) 1 calc PR C 1
H24R H 0.3671 0.2958 0.9048 0.101 Uiso 0.505(3) 1 calc PR C 1
S1G S 0.8517(4) 0.93251(15) 1.06155(12) 0.0468(9) Uani 0.495(3) 1 d PD . 2
C2G C 0.9170(15) 0.9100(6) 1.0061(4) 0.049(4) Uani 0.495(3) 1 d PD C 2
C3G C 0.9936(16) 0.9354(5) 0.9640(5) 0.045(3) Uani 0.495(3) 1 d PDU C 2
S4G S 1.0532(4) 1.00087(13) 0.95579(12) 0.0441(8) Uani 0.495(3) 1 d PD . 2
C5G C 1.1285(16) 0.9958(6) 0.8957(4) 0.048(3) Uani 0.495(3) 1 d PD C 2
H5GA H 1.1798 1.0233 0.8748 0.057 Uiso 0.495(3) 1 calc PR C 2
C6G C 1.107(2) 0.9486(5) 0.8808(5) 0.045(4) Uani 0.495(3) 1 d PDU C 2
H6GA H 1.1396 0.9399 0.8486 0.054 Uiso 0.495(3) 1 calc PR C 2
C7G C 1.033(2) 0.9149(7) 0.9190(5) 0.045(4) Uani 0.495(3) 1 d PDU C 2
C8G C 0.984(2) 0.8605(6) 0.9212(5) 0.032(3) Uani 0.495(3) 1 d PDU C 2
S9G S 1.0150(4) 0.82749(15) 0.87004(12) 0.0469(9) Uani 0.495(3) 1 d PD C 2
C10G C 0.9239(19) 0.7738(6) 0.9038(5) 0.032(3) Uani 0.495(3) 1 d PDU C 2
C11G C 0.873(2) 0.7814(6) 0.9539(6) 0.038(4) Uani 0.495(3) 1 d PDU C 2
H11G H 0.8213 0.7562 0.9776 0.046 Uiso 0.495(3) 1 calc PR C 2
C12G C 0.9103(15) 0.8334(5) 0.9641(5) 0.045(3) Uani 0.495(3) 1 d PDU C 2
C13G C 0.874(5) 0.8543(12) 1.0073(9) 0.051(6) Uani 0.495(3) 1 d PDU C 2
C14G C 0.7940(17) 0.8392(5) 1.0543(5) 0.048(3) Uani 0.495(3) 1 d PDU C 2
H14G H 0.7581 0.8048 1.0632 0.057 Uiso 0.495(3) 1 calc PR C 2
C15G C 0.7707(19) 0.8741(7) 1.0854(5) 0.068(5) Uani 0.495(3) 1 d PD C 2
H15G H 0.7156 0.8678 1.1173 0.081 Uiso 0.495(3) 1 calc PR C 2
C16G C 0.9063(18) 0.7252(6) 0.8828(5) 0.042(3) Uani 0.495(3) 1 d PDU C 2
O16G O 0.9603(11) 0.7245(4) 0.8381(3) 0.045(2) Uani 0.495(3) 1 d PD C 2
C17G C 0.819(2) 0.6835(7) 0.9115(7) 0.046(4) Uani 0.495(3) 1 d PDU C 2
H17M H 0.7091 0.6988 0.9204 0.055 Uiso 0.495(3) 1 calc PR C 2
H17N H 0.8715 0.6705 0.9429 0.055 Uiso 0.495(3) 1 calc PR C 2
C18G C 0.808(2) 0.6369(7) 0.8845(7) 0.050(5) Uani 0.495(3) 1 d PDU C 2
H18M H 0.9171 0.6215 0.8745 0.060 Uiso 0.495(3) 1 calc PR C 2
H18N H 0.7497 0.6488 0.8540 0.060 Uiso 0.495(3) 1 calc PR C 2
C19G C 0.720(2) 0.5949(6) 0.9197(6) 0.043(4) Uani 0.495(3) 1 d PDU C 2
H19M H 0.6110 0.6106 0.9290 0.052 Uiso 0.495(3) 1 calc PR C 2
H19N H 0.7772 0.5845 0.9506 0.052 Uiso 0.495(3) 1 calc PR C 2
C20G C 0.7065(19) 0.5446(6) 0.8961(5) 0.050(4) Uani 0.495(3) 1 d PDU C 2
H20M H 0.6487 0.5549 0.8654 0.060 Uiso 0.495(3) 1 calc PR C 2
H20N H 0.8154 0.5290 0.8867 0.060 Uiso 0.495(3) 1 calc PR C 2
C21G C 0.6197(19) 0.5027(6) 0.9310(5) 0.043(3) Uani 0.495(3) 1 d PDU C 2
H21M H 0.6817 0.4907 0.9608 0.051 Uiso 0.495(3) 1 calc PR C 2
H21N H 0.5139 0.5192 0.9424 0.051 Uiso 0.495(3) 1 calc PR C 2
C22G C 0.5956(18) 0.4550(6) 0.9076(6) 0.042(3) Uani 0.495(3) 1 d PDU C 2
H22M H 0.7017 0.4387 0.8963 0.050 Uiso 0.495(3) 1 calc PR C 2
H22N H 0.5344 0.4672 0.8778 0.050 Uiso 0.495(3) 1 calc PR C 2
C23G C 0.506(2) 0.4112(6) 0.9422(6) 0.040(3) Uani 0.495(3) 1 d PDU C 2
H23M H 0.5683 0.3989 0.9720 0.048 Uiso 0.495(3) 1 calc PR C 2
H23N H 0.4009 0.4276 0.9538 0.048 Uiso 0.495(3) 1 calc PR C 2
C24G C 0.480(3) 0.3624(7) 0.9190(7) 0.058(5) Uani 0.495(3) 1 d PDU C 2
H24S H 0.4205 0.3380 0.9434 0.087 Uiso 0.495(3) 1 calc PR C 2
H24T H 0.5832 0.3443 0.9091 0.087 Uiso 0.495(3) 1 calc PR C 2
H24U H 0.4178 0.3738 0.8896 0.087 Uiso 0.495(3) 1 calc PR C 2

loop_
_atom_site_aniso_label
_atom_site_aniso_U_11
_atom_site_aniso_U_22
_atom_site_aniso_U_33
_atom_site_aniso_U_23
_atom_site_aniso_U_13
_atom_site_aniso_U_12
S1A 0.1035(16) 0.0392(9) 0.0335(8) -0.0065(7) 0.0169(9) -0.0062(9)
C2A 0.075(5) 0.053(4) 0.028(3) -0.006(3) 0.007(3) 0.010(4)
C3A 0.112(7) 0.055(5) 0.036(4) -0.004(3) 0.016(4) 0.012(5)
S4A 0.174(3) 0.0383(10) 0.0444(10) -0.0147(8) 0.0268(13) -0.0110(13)
C5A 0.195(13) 0.061(6) 0.043(5) -0.023(4) 0.027(6) -0.003(7)
C6A 0.163(10) 0.058(5) 0.036(4) -0.011(4) 0.028(5) 0.002(6)
C7A 0.110(7) 0.040(4) 0.040(4) -0.005(3) 0.016(4) 0.002(4)
C8A 0.080(5) 0.042(4) 0.037(3) 0.005(3) 0.010(3) 0.008(4)
S9A 0.1059(17) 0.0551(11) 0.0410(10) -0.0010(8) 0.0197(10) 0.0103(11)
C10A 0.056(4) 0.036(3) 0.034(3) 0.001(3) 0.003(3) 0.009(3)
C11A 0.027(3) 0.047(4) 0.068(5) 0.034(3) -0.002(3) 0.001(3)
C12A 0.053(4) 0.055(4) 0.033(3) -0.005(3) -0.001(3) 0.014(3)
C13A 0.056(4) 0.042(4) 0.037(3) -0.011(3) -0.002(3) 0.007(3)
C14A 0.051(4) 0.043(4) 0.035(3) -0.008(3) 0.002(3) -0.003(3)
C15A 0.063(4) 0.043(4) 0.034(3) -0.012(3) 0.000(3) 0.001(3)
C16A 0.061(4) 0.037(3) 0.037(3) 0.005(3) 0.010(3) 0.007(3)
O16A 0.113(5) 0.052(3) 0.044(3) 0.005(2) 0.034(3) 0.001(3)
C17A 0.051(4) 0.045(4) 0.037(3) 0.004(3) 0.005(3) 0.006(3)
C18A 0.051(4) 0.044(4) 0.039(3) 0.007(3) 0.000(3) -0.003(3)
C19A 0.043(4) 0.049(4) 0.044(4) 0.000(3) 0.000(3) -0.004(3)
C20A 0.050(4) 0.063(5) 0.042(4) -0.001(3) -0.004(3) -0.006(3)
C21A 0.047(4) 0.060(4) 0.041(3) -0.004(3) -0.001(3) -0.017(3)
C22A 0.068(5) 0.083(6) 0.035(3) -0.008(4) -0.004(3) -0.032(4)
C23A 0.072(5) 0.089(6) 0.039(4) -0.010(4) -0.001(3) -0.038(5)
C24A 0.193(13) 0.136(10) 0.052(5) -0.021(6) 0.008(7) -0.116(10)
S1B 0.0484(11) 0.0383(12) 0.0319(9) -0.0139(8) 0.0044(7) -0.0061(9)
C2B 0.035(3) 0.026(3) 0.031(3) -0.013(2) -0.005(2) 0.000(3)
C3B 0.033(3) 0.033(3) 0.024(3) -0.012(2) 0.004(2) 0.005(3)
S4B 0.0468(10) 0.0428(11) 0.0363(9) -0.0038(8) 0.0017(7) -0.0057(8)
C5B 0.050(4) 0.053(5) 0.037(4) 0.008(3) 0.003(3) -0.004(4)
C6B 0.054(4) 0.052(5) 0.032(3) 0.003(3) 0.009(3) 0.011(5)
C7B 0.043(4) 0.043(4) 0.025(3) -0.015(3) -0.006(3) 0.004(3)
C8B 0.047(4) 0.051(5) 0.031(3) -0.023(3) -0.011(3) 0.014(4)
S9B 0.0650(13) 0.0521(12) 0.0368(9) -0.0133(8) -0.0014(8) 0.0070(10)
C10B 0.056(4) 0.035(4) 0.027(3) -0.007(3) -0.003(3) 0.006(3)
C11B 0.053(4) 0.043(4) 0.055(4) -0.033(4) -0.026(4) 0.020(4)
C12B 0.044(4) 0.028(3) 0.033(3) -0.012(3) -0.007(3) 0.004(3)
C13B 0.040(4) 0.025(3) 0.037(3) -0.014(3) -0.001(3) 0.001(3)
C14B 0.041(4) 0.058(5) 0.034(4) -0.002(3) -0.004(3) -0.014(4)
C15B 0.041(4) 0.047(5) 0.038(4) -0.014(3) -0.001(3) -0.011(4)
C16B 0.058(4) 0.034(4) 0.035(4) 0.005(3) 0.000(3) 0.009(3)
O16B 0.093(5) 0.055(3) 0.035(3) -0.021(2) 0.008(3) -0.001(3)
C17B 0.053(4) 0.032(4) 0.036(4) -0.012(3) -0.004(3) 0.000(3)
C18B 0.051(4) 0.030(3) 0.039(4) -0.017(3) -0.011(3) 0.008(3)
C19B 0.037(4) 0.045(4) 0.040(4) -0.010(3) 0.001(3) 0.002(3)
C20B 0.040(4) 0.044(4) 0.035(3) -0.017(3) -0.003(3) 0.003(3)
C21B 0.040(4) 0.042(4) 0.035(4) -0.008(3) 0.001(3) -0.002(3)
C22B 0.038(4) 0.050(4) 0.035(3) -0.009(3) 0.002(3) -0.006(3)
C23B 0.049(4) 0.041(4) 0.046(4) -0.017(3) 0.001(3) -0.001(3)
C24B 0.061(5) 0.045(5) 0.059(5) -0.016(4) 0.011(4) -0.017(4)
S1C 0.0446(9) 0.0605(11) 0.0445(9) -0.0095(8) 0.0170(7) -0.0153(8)
C2C 0.033(3) 0.054(4) 0.040(3) -0.009(3) 0.009(3) -0.001(3)
C3C 0.035(3) 0.025(3) 0.046(3) -0.010(2) 0.006(2) -0.003(2)
S4C 0.0376(8) 0.0409(8) 0.0467(8) -0.0089(7) 0.0053(6) -0.0076(6)
C5C 0.044(4) 0.048(4) 0.044(4) -0.019(3) 0.006(3) 0.001(3)
C6C 0.033(3) 0.052(4) 0.040(3) -0.013(3) 0.009(3) 0.000(3)
C7C 0.024(3) 0.048(4) 0.042(3) -0.014(3) 0.005(2) -0.002(2)
C8C 0.034(3) 0.041(3) 0.044(3) -0.006(3) 0.006(3) -0.005(3)
S9C 0.0463(9) 0.0476(9) 0.0509(9) -0.0078(7) 0.0143(7) -0.0114(7)
C10C 0.036(3) 0.042(3) 0.051(4) -0.014(3) 0.008(3) -0.002(3)
C11C 0.026(3) 0.045(4) 0.062(4) 0.021(3) -0.001(3) -0.014(3)
C12C 0.035(3) 0.048(4) 0.046(4) -0.009(3) 0.005(3) -0.005(3)
C13C 0.039(3) 0.045(4) 0.048(4) -0.010(3) 0.005(3) -0.002(3)
C14C 0.053(4) 0.058(4) 0.042(4) -0.013(3) 0.006(3) -0.008(3)
C15C 0.064(5) 0.064(5) 0.046(4) -0.022(4) 0.017(3) -0.015(4)
C16C 0.042(4) 0.039(3) 0.059(4) 0.000(3) 0.011(3) -0.015(3)
O16C 0.078(4) 0.058(3) 0.064(3) -0.023(3) 0.031(3) -0.032(3)
C17C 0.040(3) 0.040(3) 0.052(4) -0.009(3) 0.001(3) -0.008(3)
C18C 0.046(3) 0.029(3) 0.044(3) 0.001(3) 0.001(3) -0.012(3)
C19C 0.044(3) 0.032(3) 0.047(3) -0.005(3) -0.004(3) -0.009(3)
C20C 0.056(4) 0.038(3) 0.037(3) 0.003(3) -0.004(3) -0.007(3)
C21C 0.054(4) 0.033(3) 0.037(3) -0.008(3) 0.002(3) -0.005(3)
C22C 0.062(4) 0.033(3) 0.036(3) -0.004(3) 0.001(3) -0.004(3)
C23C 0.064(4) 0.033(3) 0.044(4) -0.012(3) 0.005(3) -0.005(3)
C24C 0.096(6) 0.042(4) 0.062(5) -0.018(4) 0.009(4) -0.015(4)
S1D 0.0627(13) 0.0574(15) 0.0360(10) -0.0038(9) 0.0110(8) -0.0128(11)
C2D 0.048(4) 0.052(5) 0.040(4) 0.005(3) 0.007(3) -0.002(4)
C3D 0.033(3) 0.044(4) 0.036(3) 0.001(3) 0.002(3) -0.005(3)
S4D 0.0495(10) 0.0467(12) 0.0379(9) 0.0027(8) 0.0092(7) -0.0096(8)
C5D 0.048(4) 0.050(5) 0.039(4) -0.004(3) 0.002(3) -0.016(4)
C6D 0.041(4) 0.058(5) 0.032(3) -0.001(3) 0.005(3) 0.000(3)
C7D 0.033(3) 0.048(4) 0.035(3) -0.003(3) 0.001(3) 0.001(3)
C8D 0.036(3) 0.036(4) 0.037(3) 0.000(3) -0.001(3) 0.003(3)
S9D 0.0489(11) 0.0634(14) 0.0393(10) -0.0021(9) 0.0035(8) -0.0029(9)
C10D 0.031(3) 0.045(4) 0.032(3) 0.003(3) 0.003(3) 0.000(3)
C11D 0.029(3) 0.041(4) 0.078(5) -0.023(4) -0.031(3) 0.012(3)
C12D 0.032(3) 0.062(5) 0.039(4) 0.009(3) 0.007(3) 0.002(4)
C13D 0.036(3) 0.041(4) 0.036(3) 0.002(3) -0.001(3) 0.001(3)
C14D 0.044(4) 0.039(4) 0.045(4) 0.000(3) 0.008(3) -0.007(3)
C15D 0.049(4) 0.054(5) 0.045(4) 0.008(4) 0.014(3) -0.012(4)
C16D 0.030(3) 0.055(4) 0.035(3) -0.001(3) -0.003(3) 0.002(3)
O16D 0.067(4) 0.078(4) 0.034(3) -0.013(3) 0.013(2) -0.013(3)
C17D 0.049(4) 0.038(4) 0.031(3) -0.009(3) -0.002(3) 0.004(3)
C18D 0.044(4) 0.051(4) 0.037(4) -0.006(3) -0.004(3) 0.004(3)
C19D 0.053(4) 0.044(4) 0.041(4) -0.014(3) -0.009(3) 0.014(3)
C20D 0.057(4) 0.042(4) 0.042(4) -0.014(3) -0.006(3) 0.009(3)
C21D 0.057(5) 0.046(4) 0.041(4) -0.015(3) -0.006(3) 0.007(4)
C22D 0.059(4) 0.045(4) 0.044(4) -0.020(3) -0.004(3) -0.002(3)
C23D 0.048(4) 0.055(5) 0.041(4) -0.009(3) -0.001(3) 0.005(3)
C24D 0.074(6) 0.055(5) 0.060(5) -0.012(4) -0.001(4) -0.013(4)
S1E 0.0375(8) 0.0489(9) 0.0426(8) -0.0046(7) 0.0020(6) -0.0065(7)
C2E 0.028(3) 0.033(3) 0.038(3) 0.001(2) -0.006(2) -0.005(2)
C3E 0.029(3) 0.036(3) 0.044(3) -0.006(3) -0.007(2) 0.004(2)
S4E 0.0420(8) 0.0449(9) 0.0491(9) -0.0105(7) -0.0007(7) -0.0093(7)
C5E 0.051(4) 0.063(5) 0.046(4) -0.018(3) -0.003(3) -0.007(3)
C6E 0.043(4) 0.063(4) 0.035(3) -0.006(3) -0.003(3) -0.006(3)
C7E 0.033(3) 0.041(3) 0.043(3) 0.001(3) -0.007(3) -0.002(3)
C8E 0.024(3) 0.051(4) 0.038(3) -0.002(3) -0.002(2) -0.001(2)
S9E 0.0427(8) 0.0468(9) 0.0425(8) -0.0046(7) -0.0041(7) -0.0078(7)
C10E 0.028(3) 0.047(4) 0.038(3) -0.001(3) -0.007(2) -0.007(2)
C11E 0.024(3) 0.036(3) 0.088(5) 0.024(3) -0.004(3) -0.002(2)
C12E 0.035(3) 0.032(3) 0.048(3) -0.004(3) -0.008(3) -0.004(2)
C13E 0.027(3) 0.037(3) 0.042(3) -0.008(2) -0.004(2) -0.004(2)
C14E 0.045(4) 0.047(4) 0.055(4) -0.020(3) 0.003(3) -0.004(3)
C15E 0.043(4) 0.070(5) 0.045(4) -0.020(3) 0.002(3) 0.002(3)
C16E 0.030(3) 0.047(4) 0.039(3) -0.011(3) -0.008(2) 0.000(3)
O16E 0.044(2) 0.058(3) 0.039(2) -0.004(2) 0.0013(19) -0.016(2)
C17E 0.044(3) 0.039(3) 0.041(3) -0.001(3) -0.002(3) -0.005(3)
C18E 0.046(4) 0.054(4) 0.040(3) -0.011(3) -0.011(3) -0.009(3)
C19E 0.042(3) 0.045(4) 0.041(3) -0.006(3) -0.002(3) -0.008(3)
C20E 0.054(4) 0.047(4) 0.036(3) -0.008(3) -0.004(3) -0.017(3)
C21E 0.044(3) 0.030(3) 0.039(3) -0.002(2) -0.001(3) -0.005(2)
C22E 0.049(4) 0.041(3) 0.035(3) -0.003(3) -0.005(3) -0.006(3)
C23E 0.046(4) 0.042(4) 0.046(4) -0.007(3) -0.004(3) 0.003(3)
C24E 0.071(5) 0.036(3) 0.049(4) -0.009(3) -0.013(3) -0.004(3)
S1F 0.055(2) 0.050(2) 0.0402(18) -0.0057(14) 0.0122(15) 0.0037(17)
C2F 0.038(12) 0.064(10) 0.023(9) 0.001(7) 0.002(8) 0.007(8)
C3F 0.031(6) 0.035(6) 0.037(7) -0.003(6) 0.001(5) 0.008(5)
S4F 0.047(2) 0.053(2) 0.046(3) 0.001(2) 0.007(2) -0.0018(18)
C5F 0.054(9) 0.073(13) 0.049(9) 0.011(9) 0.016(7) 0.018(10)
C6F 0.057(9) 0.054(9) 0.049(8) 0.010(7) 0.010(6) -0.019(7)
C7F 0.032(6) 0.067(11) 0.024(8) -0.019(7) 0.007(6) 0.013(7)
C8F 0.031(7) 0.077(12) 0.030(10) -0.025(7) 0.004(6) 0.001(8)
S9F 0.052(2) 0.076(3) 0.045(2) -0.005(2) 0.0033(16) -0.012(2)
C10F 0.051(7) 0.053(9) 0.038(6) -0.010(7) 0.005(5) -0.012(8)
C11F 0.047(7) 0.027(6) 0.088(10) -0.027(6) -0.037(7) 0.006(5)
C12F 0.025(6) 0.015(5) 0.044(6) -0.001(5) -0.001(5) -0.006(4)
C13F 0.036(7) 0.057(9) 0.054(8) 0.020(7) 0.002(6) 0.003(6)
C14F 0.043(7) 0.067(9) 0.031(6) -0.003(6) 0.001(5) 0.005(6)
C15F 0.046(7) 0.062(9) 0.040(7) 0.014(7) 0.008(6) -0.001(6)
C16F 0.043(10) 0.085(14) 0.035(7) -0.029(9) 0.020(7) -0.024(10)
O16F 0.089(8) 0.099(9) 0.037(6) -0.026(6) 0.020(5) -0.042(7)
C17F 0.040(9) 0.074(12) 0.033(6) -0.012(9) 0.007(6) -0.008(8)
C18F 0.050(9) 0.074(11) 0.041(7) -0.021(8) 0.006(7) -0.019(8)
C19F 0.041(9) 0.079(12) 0.038(7) -0.008(9) 0.003(6) -0.017(8)
C20F 0.047(9) 0.066(11) 0.034(7) -0.011(8) 0.005(6) -0.012(8)
C21F 0.044(7) 0.056(10) 0.031(6) -0.019(8) -0.001(5) 0.003(8)
C22F 0.058(7) 0.046(10) 0.030(6) -0.002(8) 0.004(6) -0.003(9)
C23F 0.035(7) 0.066(9) 0.048(8) -0.013(7) -0.002(6) -0.002(6)
C24F 0.082(12) 0.064(10) 0.057(9) -0.018(8) -0.006(8) -0.004(9)
S1G 0.0476(18) 0.058(2) 0.0355(16) -0.0093(14) 0.0038(13) -0.0097(15)
C2G 0.031(6) 0.084(11) 0.029(6) 0.004(6) -0.001(5) -0.008(6)
C3G 0.024(6) 0.063(9) 0.045(8) 0.006(7) 0.002(6) -0.010(6)
S4G 0.0471(18) 0.0453(18) 0.0391(17) -0.0039(13) 0.0008(13) -0.0077(14)
C5G 0.044(7) 0.067(9) 0.035(7) -0.012(6) -0.008(6) -0.008(6)
C6G 0.043(7) 0.058(10) 0.035(6) -0.013(8) -0.011(5) 0.008(8)
C7G 0.035(7) 0.065(10) 0.033(9) 0.001(7) -0.007(7) -0.007(7)
C8G 0.036(6) 0.044(8) 0.015(7) -0.016(6) 0.005(6) 0.008(6)
S9G 0.0432(18) 0.061(2) 0.0366(18) -0.0088(15) -0.0009(13) -0.0062(15)
C10G 0.029(6) 0.058(10) 0.009(7) -0.015(6) 0.003(5) 0.001(7)
C11G 0.034(7) 0.040(8) 0.040(7) -0.006(6) -0.007(6) 0.002(6)
C12G 0.036(7) 0.053(8) 0.042(8) 0.005(7) -0.007(6) -0.003(6)
C13G 0.024(11) 0.091(15) 0.033(10) 0.010(9) -0.003(9) -0.010(13)
C14G 0.052(8) 0.036(7) 0.055(8) 0.000(6) 0.005(6) -0.020(6)
C15G 0.052(9) 0.104(14) 0.040(8) 0.013(9) 0.013(7) -0.027(9)
C16G 0.059(8) 0.039(7) 0.033(7) -0.014(6) -0.006(6) -0.008(7)
O16G 0.055(5) 0.055(6) 0.027(4) -0.014(4) 0.009(4) -0.012(4)
C17G 0.042(7) 0.057(11) 0.040(7) -0.018(8) 0.005(6) -0.005(9)
C18G 0.034(9) 0.090(14) 0.029(7) -0.026(9) 0.014(6) -0.008(8)
C19G 0.048(9) 0.050(10) 0.037(7) -0.028(7) 0.004(6) -0.003(7)
C20G 0.053(9) 0.060(10) 0.036(7) -0.013(7) 0.010(6) 0.001(7)
C21G 0.042(8) 0.060(10) 0.031(6) -0.023(7) -0.003(6) -0.008(7)
C22G 0.040(8) 0.051(9) 0.036(6) -0.021(7) -0.004(6) 0.005(7)
C23G 0.043(7) 0.051(9) 0.030(6) -0.014(8) 0.005(5) -0.013(7)
C24G 0.081(10) 0.048(11) 0.049(8) -0.007(9) 0.005(7) -0.029(10)

loop_
_atom_type_symbol
_atom_type_description
_atom_type_scat_dispersion_real
_atom_type_scat_dispersion_imag
_atom_type_scat_source
C C 0.0181 0.0091 'International Tables Vol C Tables 4.2.6.8 and 6.1.1.4'
H H 0.0000 0.0000 'International Tables Vol C Tables 4.2.6.8 and 6.1.1.4'
O O 0.0492 0.0322 'International Tables Vol C Tables 4.2.6.8 and 6.1.1.4'
S S 0.3331 0.5567 'International Tables Vol C Tables 4.2.6.8 and 6.1.1.4'

loop_
_geom_angle_atom_site_label_1
_geom_angle_atom_site_label_2
_geom_angle_atom_site_label_3
_geom_angle
_geom_angle_site_symmetry_1
_geom_angle_site_symmetry_3
C15A S1A C2A 90.4(4) . .
C13A C2A C3A 121.7(7) . .
C13A C2A S1A 112.2(5) . .
C3A C2A S1A 126.1(7) . .
C7A C3A C2A 118.1(8) . .
C7A C3A S4A 112.2(6) . .
C2A C3A S4A 129.7(6) . .
C3A S4A C5A 91.1(4) . .
C6A C5A S4A 113.6(6) . .
C5A C6A C7A 112.8(7) . .
C8A C7A C3A 120.3(7) . .
C8A C7A C6A 129.3(7) . .
C3A C7A C6A 110.3(8) . .
C7A C8A C12A 121.2(7) . .
C7A C8A S9A 125.9(6) . .
C12A C8A S9A 112.9(6) . .
C8A S9A C10A 90.6(3) . .
C16A C10A C11A 126.3(6) . .
C16A C10A S9A 117.5(5) . .
C11A C10A S9A 116.2(5) . .
C10A C11A C12A 105.4(7) . .
C8A C12A C13A 118.6(7) . .
C8A C12A C11A 114.8(6) . .
C13A C12A C11A 126.5(6) . .
C2A C13A C12A 120.0(6) . .
C2A C13A C14A 111.3(6) . .
C12A C13A C14A 128.7(6) . .
C15A C14A C13A 112.7(6) . .
C14A C15A S1A 113.5(5) . .
O16A C16A C10A 118.9(7) . .
O16A C16A C17A 122.0(6) . .
C10A C16A C17A 119.2(5) . .
C18A C17A C16A 114.4(5) . .
C17A C18A C19A 112.7(5) . .
C18A C19A C20A 114.7(6) . .
C21A C20A C19A 113.4(6) . .
C20A C21A C22A 113.5(6) . .
C23A C22A C21A 113.5(6) . .
C22A C23A C24A 113.7(7) . .
C2B S1B C15B 90.5(3) . .
C13B C2B C3B 120.4(6) . .
C13B C2B S1B 111.2(5) . .
C3B C2B S1B 128.3(5) . .
C2B C3B C7B 121.3(6) . .
C2B C3B S4B 126.9(5) . .
C7B C3B S4B 111.8(5) . .
C3B S4B C5B 91.9(4) . .
C6B C5B S4B 112.6(6) . .
C5B C6B C7B 116.0(7) . .
C8B C7B C3B 117.0(6) . .
C8B C7B C6B 135.3(7) . .
C3B C7B C6B 107.7(7) . .
C7B C8B C12B 124.5(6) . .
C7B C8B S9B 123.2(6) . .
C12B C8B S9B 112.2(6) . .
C8B S9B C10B 90.6(4) . .
C11B C10B C16B 127.3(7) . .
C11B C10B S9B 113.5(6) . .
C16B C10B S9B 119.2(5) . .
C12B C11B C10B 109.5(8) . .
C8B C12B C11B 114.2(6) . .
C8B C12B C13B 117.9(6) . .
C11B C12B C13B 127.9(7) . .
C2B C13B C14B 113.2(6) . .
C2B C13B C12B 118.9(6) . .
C14B C13B C12B 127.9(7) . .
C15B C14B C13B 110.9(8) . .
C14B C15B S1B 114.2(6) . .
O16B C16B C10B 119.0(7) . .
O16B C16B C17B 122.6(7) . .
C10B C16B C17B 118.4(6) . .
C18B C17B C16B 115.5(6) . .
C17B C18B C19B 112.0(6) . .
C20B C19B C18B 114.5(6) . .
C19B C20B C21B 113.1(6) . .
C22B C21B C20B 114.4(6) . .
C23B C22B C21B 113.1(6) . .
C22B C23B C24B 111.4(6) . .
C15H S1H C2H 92.4(12) . .
C13H C2H C3H 121.2(18) . .
C13H C2H S1H 109.1(13) . .
C3H C2H S1H 129.7(18) . .
C2H C3H C7H 119.4(18) . .
C2H C3H S4H 128.2(17) . .
C7H C3H S4H 112.4(13) . .
C3H S4H C5H 92.6(13) . .
C6H C5H S4H 111(2) . .
C5H C6H C7H 119(2) . .
C8H C7H C3H 118(2) . .
C8H C7H C6H 135(3) . .
C3H C7H C6H 104.9(18) . .
C7H C8H C12H 123(2) . .
C7H C8H S9H 125.3(19) . .
C12H C8H S9H 110.2(15) . .
C10H S9H C8H 90.6(11) . .
C11H C10H C16H 132(2) . .
C11H C10H S9H 114.8(15) . .
C16H C10H S9H 113.2(17) . .
C12H C11H C10H 106.3(18) . .
C8H C12H C11H 117.2(18) . .
C8H C12H C13H 116(2) . .
C11H C12H C13H 124(2) . .
C2H C13H C14H 114.8(17) . .
C2H C13H C12H 119.2(19) . .
C14H C13H C12H 126(2) . .
C15H C14H C13H 110(2) . .
C14H C15H S1H 113.4(17) . .
O16H C16H C10H 120(3) . .
O16H C16H C17H 120(3) . .
C10H C16H C17H 117(2) . .
C18H C17H C16H 114(2) . .
C17H C18H C19H 112(2) . .
C20H C19H C18H 115(3) . .
C19H C20H C21H 114(3) . .
C22H C21H C20H 113(2) . .
C23H C22H C21H 114(3) . .
C22H C23H C24H 112(3) . .
C2C S1C C15C 90.3(3) . .
C13C C2C C3C 121.0(6) . .
C13C C2C S1C 111.7(5) . .
C3C C2C S1C 127.3(5) . .
C7C C3C C2C 118.7(5) . .
C7C C3C S4C 113.2(4) . .
C2C C3C S4C 128.1(5) . .
C3C S4C C5C 91.2(3) . .
C6C C5C S4C 112.6(5) . .
C5C C6C C7C 113.0(6) . .
C3C C7C C8C 120.4(5) . .
C3C C7C C6C 110.0(6) . .
C8C C7C C6C 129.5(6) . .
C12C C8C C7C 120.0(6) . .
C12C C8C S9C 114.0(5) . .
C7C C8C S9C 126.0(5) . .
C8C S9C C10C 91.4(3) . .
C11C C10C C16C 128.8(6) . .
C11C C10C S9C 112.1(5) . .
C16C C10C S9C 119.1(5) . .
C10C C11C C12C 110.1(7) . .
C8C C12C C13C 120.6(6) . .
C8C C12C C11C 112.3(6) . .
C13C C12C C11C 127.1(6) . .
C2C C13C C12C 119.1(6) . .
C2C C13C C14C 112.1(6) . .
C12C C13C C14C 128.7(6) . .
C15C C14C C13C 112.0(7) . .
C14C C15C S1C 113.9(5) . .
O16C C16C C10C 118.9(6) . .
O16C C16C C17C 123.2(6) . .
C10C C16C C17C 117.9(6) . .
C16C C17C C18C 113.6(5) . .
C19C C18C C17C 112.2(5) . .
C20C C19C C18C 114.0(5) . .
C19C C20C C21C 113.2(5) . .
C22C C21C C20C 113.9(5) . .
C21C C22C C23C 113.3(5) . .
C24C C23C C22C 112.9(6) . .
C2D S1D C15D 90.5(4) . .
C13D C2D C3D 122.5(8) . .
C13D C2D S1D 110.5(5) . .
C3D C2D S1D 127.0(7) . .
C2D C3D C7D 116.7(7) . .
C2D C3D S4D 129.8(6) . .
C7D C3D S4D 113.5(5) . .
C3D S4D C5D 90.6(4) . .
C6D C5D S4D 113.8(6) . .
C5D C6D C7D 115.1(7) . .
C8D C7D C3D 121.1(6) . .
C8D C7D C6D 132.0(7) . .
C3D C7D C6D 106.9(7) . .
C7D C8D C12D 122.3(7) . .
C7D C8D S9D 125.2(5) . .
C12D C8D S9D 112.5(6) . .
C10D S9D C8D 89.6(3) . .
C16D C10D C11D 125.2(6) . .
C16D C10D S9D 116.9(5) . .
C11D C10D S9D 117.9(6) . .
C12D C11D C10D 103.4(7) . .
C8D C12D C13D 117.0(8) . .
C8D C12D C11D 116.7(8) . .
C13D C12D C11D 126.3(6) . .
C2D C13D C14D 115.2(7) . .
C2D C13D C12D 120.3(6) . .
C14D C13D C12D 124.4(7) . .
C15D C14D C13D 109.9(7) . .
C14D C15D S1D 113.9(5) . .
O16D C16D C10D 119.8(7) . .
O16D C16D C17D 121.9(7) . .
C10D C16D C17D 118.3(6) . .
C16D C17D C18D 113.8(6) . .
C17D C18D C19D 113.7(6) . .
C20D C19D C18D 113.2(6) . .
C19D C20D C21D 114.1(6) . .
C20D C21D C22D 115.2(6) . .
C23D C22D C21D 114.2(6) . .
C22D C23D C24D 111.6(6) . .
C2I S1I C15I 89.1(13) . .
C13I C2I C3I 125(2) . .
C13I C2I S1I 111.1(16) . .
C3I C2I S1I 122(2) . .
C2I C3I C7I 114(2) . .
C2I C3I S4I 133(2) . .
C7I C3I S4I 111.9(15) . .
C3I S4I C5I 90.9(13) . .
C6I C5I S4I 113(2) . .
C5I C6I C7I 112(2) . .
C8I C7I C3I 119(2) . .
C8I C7I C6I 131(3) . .
C3I C7I C6I 108(2) . .
C7I C8I C12I 128(2) . .
C7I C8I S9I 118.3(18) . .
C12I C8I S9I 114.0(15) . .
C8I S9I C10I 88.5(12) . .
C16I C10I C11I 119.9(19) . .
C16I C10I S9I 120.7(17) . .
C11I C10I S9I 119.4(16) . .
C12I C11I C10I 101.2(17) . .
C8I C12I C13I 112(2) . .
C8I C12I C11I 116.7(19) . .
C13I C12I C11I 130(2) . .
C2I C13I C14I 113.8(19) . .
C2I C13I C12I 120(2) . .
C14I C13I C12I 125(2) . .
C15I C14I C13I 110(2) . .
C14I C15I S1I 113(2) . .
O16I C16I C10I 120(3) . .
O16I C16I C17I 121(3) . .
C10I C16I C17I 119(2) . .
C16I C17I C18I 117(3) . .
C17I C18I C19I 113(3) . .
C20I C19I C18I 113(3) . .
C19I C20I C21I 114(3) . .
C20I C21I C22I 115(3) . .
C23I C22I C21I 115(3) . .
C22I C23I C24I 111(3) . .
C2E S1E C15E 91.1(3) . .
C3E C2E C13E 118.9(5) . .
C3E C2E S1E 129.3(5) . .
C13E C2E S1E 111.8(4) . .
C7E C3E C2E 124.5(6) . .
C7E C3E S4E 109.4(5) . .
C2E C3E S4E 126.1(5) . .
C5E S4E C3E 90.5(3) . .
C6E C5E S4E 114.2(5) . .
C5E C6E C7E 111.5(6) . .
C3E C7E C8E 116.7(6) . .
C3E C7E C6E 114.4(6) . .
C8E C7E C6E 128.8(6) . .
C12E C8E C7E 121.6(6) . .
C12E C8E S9E 112.1(5) . .
C7E C8E S9E 126.3(5) . .
C8E S9E C10E 90.3(3) . .
C11E C10E C16E 125.7(6) . .
C11E C10E S9E 116.5(5) . .
C16E C10E S9E 117.8(4) . .
C10E C11E C12E 106.8(7) . .
C8E C12E C13E 118.7(5) . .
C8E C12E C11E 114.3(6) . .
C13E C12E C11E 126.9(6) . .
C2E C13E C14E 111.0(5) . .
C2E C13E C12E 119.6(5) . .
C14E C13E C12E 129.4(6) . .
C15E C14E C13E 114.0(6) . .
C14E C15E S1E 112.2(5) . .
O16E C16E C10E 120.6(6) . .
O16E C16E C17E 121.4(6) . .
C10E C16E C17E 118.0(5) . .
C16E C17E C18E 114.9(5) . .
C17E C18E C19E 112.1(5) . .
C18E C19E C20E 114.1(5) . .
C21E C20E C19E 113.9(5) . .
C20E C21E C22E 113.2(5) . .
C23E C22E C21E 113.9(5) . .
C22E C23E C24E 113.8(5) . .
C15F S1F C2F 92.8(9) . .
C3F C2F C13F 118.4(16) . .
C3F C2F S1F 131.9(16) . .
C13F C2F S1F 109.7(12) . .
C2F C3F C7F 127.3(14) . .
C2F C3F S4F 123.8(12) . .
C7F C3F S4F 108.8(9) . .
C5F S4F C3F 91.2(7) . .
C6F C5F S4F 112.5(11) . .
C5F C6F C7F 112.8(13) . .
C3F C7F C6F 114.5(13) . .
C3F C7F C8F 111.2(12) . .
C6F C7F C8F 134.1(12) . .
C12F C8F C7F 123.8(11) . .
C12F C8F S9F 116.9(11) . .
C7F C8F S9F 119.3(11) . .
C8F S9F C10F 88.0(7) . .
C11F C10F C16F 125.3(13) . .
C11F C10F S9F 115.9(11) . .
C16F C10F S9F 118.8(11) . .
C10F C11F C12F 108.5(12) . .
C13F C12F C8F 121.7(12) . .
C13F C12F C11F 127.5(12) . .
C8F C12F C11F 110.7(13) . .
C12F C13F C14F 135.3(13) . .
C12F C13F C2F 117.5(12) . .
C14F C13F C2F 107.2(14) . .
C15F C14F C13F 119.0(13) . .
C14F C15F S1F 111.3(10) . .
O16F C16F C10F 115.9(14) . .
O16F C16F C17F 123.8(14) . .
C10F C16F C17F 120.1(12) . .
C16F C17F C18F 112.3(12) . .
C17F C18F C19F 110.7(12) . .
C18F C19F C20F 112.1(12) . .
C21F C20F C19F 113.2(11) . .
C22F C21F C20F 111.6(11) . .
C21F C22F C23F 113.1(12) . .
C24F C23F C22F 113.5(12) . .
C15G S1G C2G 92.5(7) . .
C15G S1G S4G 172.0(5) . 2_777
C2G S1G S4G 94.5(5) . 2_777
C3G C2G C13G 119.7(14) . .
C3G C2G S1G 130.1(12) . .
C13G C2G S1G 110.2(11) . .
C2G C3G C7G 125.8(13) . .
C2G C3G S4G 126.0(12) . .
C7G C3G S4G 108.1(10) . .
C5G S4G C3G 91.2(7) . .
C5G S4G S1G 79.7(5) . 2_777
C3G S4G S1G 169.6(5) . 2_777
C5G S4G S4G 174.8(5) . 2_777
C3G S4G S4G 84.0(5) . 2_777
S1G S4G S4G 105.0(2) 2_777 2_777
C6G C5G S4G 113.9(11) . .
C5G C6G C7G 111.2(13) . .
C6G C7G C3G 115.5(13) . .
C6G C7G C8G 131.7(13) . .
C3G C7G C8G 112.8(12) . .
C12G C8G C7G 122.2(11) . .
C12G C8G S9G 116.5(10) . .
C7G C8G S9G 121.3(11) . .
C8G S9G C10G 89.9(6) . .
C11G C10G C16G 124.2(12) . .
C11G C10G S9G 113.1(10) . .
C16G C10G S9G 122.7(10) . .
C10G C11G C12G 111.3(12) . .
C13G C12G C8G 123.8(15) . .
C13G C12G C11G 127.0(14) . .
C8G C12G C11G 109.2(13) . .
C12G C13G C14G 137.3(19) . .
C12G C13G C2G 115.6(15) . .
C14G C13G C2G 107.0(15) . .
C15G C14G C13G 118.3(14) . .
C14G C15G S1G 112.1(9) . .
O16G C16G C17G 123.4(12) . .
O16G C16G C10G 116.3(13) . .
C17G C16G C10G 120.1(12) . .
C16G C17G C18G 113.8(13) . .
C17G C18G C19G 108.4(12) . .
C18G C19G C20G 112.5(12) . .
C21G C20G C19G 112.7(11) . .
C22G C21G C20G 113.6(11) . .
C21G C22G C23G 115.1(12) . .
C24G C23G C22G 116.0(12) . .

loop_
_geom_bond_atom_site_label_1
_geom_bond_atom_site_label_2
_geom_bond_distance
_geom_bond_site_symmetry_2
S1A C15A 1.723(7) .
S1A C2A 1.736(7) .
C2A C13A 1.384(10) .
C2A C3A 1.431(10) .
C3A C7A 1.418(11) .
C3A S4A 1.709(9) .
S4A C5A 1.732(9) .
C5A C6A 1.338(14) .
C6A C7A 1.444(10) .
C7A C8A 1.404(11) .
C8A C12A 1.414(9) .
C8A S9A 1.734(7) .
S9A C10A 1.734(7) .
C10A C16A 1.457(10) .
C10A C11A 1.467(9) .
C11A C12A 1.479(10) .
C12A C13A 1.432(10) .
C13A C14A 1.434(8) .
C14A C15A 1.345(9) .
C16A O16A 1.235(8) .
C16A C17A 1.492(10) .
C17A C18A 1.492(9) .
C18A C19A 1.524(10) .
C19A C20A 1.531(10) .
C20A C21A 1.518(10) .
C21A C22A 1.523(10) .
C22A C23A 1.511(11) .
C23A C24A 1.543(12) .
S1B C2B 1.729(6) .
S1B C15B 1.731(8) .
C2B C13B 1.395(9) .
C2B C3B 1.417(9) .
C3B C7B 1.439(8) .
C3B S4B 1.721(7) .
S4B C5B 1.729(8) .
C5B C6B 1.301(13) .
C6B C7B 1.464(11) .
C7B C8B 1.369(11) .
C8B C12B 1.405(11) .
C8B S9B 1.744(7) .
S9B C10B 1.748(8) .
C10B C11B 1.435(10) .
C10B C16B 1.461(10) .
C11B C12B 1.426(10) .
C12B C13B 1.466(8) .
C13B C14B 1.425(10) .
C14B C15B 1.355(11) .
C16B O16B 1.234(8) .
C16B C17B 1.515(10) .
C17B C18B 1.502(9) .
C18B C19B 1.532(11) .
C19B C20B 1.514(10) .
C20B C21B 1.523(10) .
C21B C22B 1.518(10) .
C22B C23B 1.494(10) .
C23B C24B 1.528(10) .
S1H C15H 1.72(2) .
S1H C2H 1.718(18) .
C2H C13H 1.39(2) .
C2H C3H 1.413(18) .
C3H C7H 1.445(19) .
C3H S4H 1.714(19) .
S4H C5H 1.72(2) .
C5H C6H 1.30(2) .
C6H C7H 1.46(2) .
C7H C8H 1.38(2) .
C8H C12H 1.41(2) .
C8H S9H 1.756(18) .
S9H C10H 1.75(2) .
C10H C11H 1.456(19) .
C10H C16H 1.47(2) .
C11H C12H 1.43(2) .
C12H C13H 1.473(18) .
C13H C14H 1.429(19) .
C14H C15H 1.35(2) .
C16H O16H 1.25(2) .
C16H C17H 1.52(2) .
C17H C18H 1.50(2) .
C18H C19H 1.54(2) .
C19H C20H 1.50(2) .
C20H C21H 1.53(2) .
C21H C22H 1.51(2) .
C22H C23H 1.48(2) .
C23H C24H 1.53(2) .
S1C C2C 1.725(6) .
S1C C15C 1.741(8) .
C2C C13C 1.394(9) .
C2C C3C 1.443(8) .
C3C C7C 1.399(8) .
C3C S4C 1.706(6) .
S4C C5C 1.726(6) .
C5C C6C 1.359(9) .
C6C C7C 1.443(8) .
C7C C8C 1.425(9) .
C8C C12C 1.396(9) .
C8C S9C 1.714(6) .
S9C C10C 1.762(7) .
C10C C11C 1.433(9) .
C10C C16C 1.460(9) .
C11C C12C 1.464(9) .
C12C C13C 1.426(9) .
C13C C14C 1.433(9) .
C14C C15C 1.334(10) .
C16C O16C 1.213(8) .
C16C C17C 1.511(9) .
C17C C18C 1.522(8) .
C18C C19C 1.520(8) .
C19C C20C 1.509(8) .
C20C C21C 1.534(9) .
C21C C22C 1.514(8) .
C22C C23C 1.517(8) .
C23C C24C 1.517(9) .
S1D C2D 1.735(8) .
S1D C15D 1.754(8) .
C2D C13D 1.366(11) .
C2D C3D 1.415(9) .
C3D C7D 1.449(10) .
C3D S4D 1.703(7) .
S4D C5D 1.743(7) .
C5D C6D 1.298(11) .
C6D C7D 1.469(9) .
C7D C8D 1.358(10) .
C8D C12D 1.413(9) .
C8D S9D 1.744(7) .
S9D C10D 1.727(7) .
C10D C16D 1.480(11) .
C10D C11D 1.482(10) .
C11D C12D 1.461(11) .
C12D C13D 1.457(11) .
C13D C14D 1.439(9) .
C14D C15D 1.344(12) .
C16D O16D 1.219(8) .
C16D C17D 1.503(10) .
C17D C18D 1.529(10) .
C18D C19D 1.533(11) .
C19D C20D 1.513(10) .
C20D C21D 1.525(11) .
C21D C22D 1.537(10) .
C22D C23D 1.500(11) .
C23D C24D 1.522(11) .
S1I C2I 1.75(2) .
S1I C15I 1.76(2) .
C2I C13I 1.37(2) .
C2I C3I 1.423(18) .
C3I C7I 1.44(2) .
C3I S4I 1.712(19) .
S4I C5I 1.74(2) .
C5I C6I 1.31(2) .
C6I C7I 1.47(2) .
C7I C8I 1.35(2) .
C8I C12I 1.418(19) .
C8I S9I 1.718(19) .
S9I C10I 1.732(19) .
C10I C16I 1.48(2) .
C10I C11I 1.50(2) .
C11I C12I 1.47(2) .
C12I C13I 1.46(2) .
C13I C14I 1.44(2) .
C14I C15I 1.34(2) .
C16I O16I 1.21(2) .
C16I C17I 1.50(2) .
C17I C18I 1.53(2) .
C18I C19I 1.54(2) .
C19I C20I 1.52(2) .
C20I C21I 1.53(2) .
C21I C22I 1.54(2) .
C22I C23I 1.50(2) .
C23I C24I 1.53(2) .
S1E C2E 1.729(6) .
S1E C15E 1.733(8) .
C2E C3E 1.391(8) .
C2E C13E 1.392(8) .
C3E C7E 1.373(9) .
C3E S4E 1.763(6) .
S4E C5E 1.725(7) .
C5E C6E 1.331(10) .
C6E C7E 1.423(9) .
C7E C8E 1.418(9) .
C8E C12E 1.407(9) .
C8E S9E 1.737(6) .
S9E C10E 1.737(7) .
C10E C11E 1.411(10) .
C10E C16E 1.471(9) .
C11E C12E 1.474(9) .
C12E C13E 1.437(9) .
C13E C14E 1.426(9) .
C14E C15E 1.339(10) .
C16E O16E 1.228(7) .
C16E C17E 1.489(9) .
C17E C18E 1.510(9) .
C18E C19E 1.514(9) .
C19E C20E 1.533(9) .
C20E C21E 1.516(8) .
C21E C22E 1.532(8) .
C22E C23E 1.529(9) .
C23E C24E 1.541(9) .
S1F C15F 1.727(14) .
S1F C2F 1.735(18) .
C2F C3F 1.386(19) .
C2F C13F 1.51(3) .
C3F C7F 1.396(15) .
C3F S4F 1.788(13) .
S4F C5F 1.728(15) .
C5F C6F 1.377(18) .
C6F C7F 1.397(18) .
C7F C8F 1.50(2) .
C8F C12F 1.418(18) .
C8F S9F 1.742(14) .
S9F C10F 1.769(16) .
C10F C11F 1.451(19) .
C10F C16F 1.470(18) .
C11F C12F 1.475(15) .
C12F C13F 1.349(19) .
C13F C14F 1.404(16) .
C14F C15F 1.320(18) .
C16F O16F 1.252(16) .
C16F C17F 1.475(19) .
C17F C18F 1.502(18) .
C18F C19F 1.531(19) .
C19F C20F 1.537(18) .
C20F C21F 1.506(18) .
C21F C22F 1.505(17) .
C22F C23F 1.557(17) .
C23F C24F 1.532(17) .
S1G C15G 1.721(14) .
S1G C2G 1.728(13) .
S1G S4G 1.936(5) 2_777
C2G C3G 1.374(17) .
C2G C13G 1.51(3) .
C3G C7G 1.409(17) .
C3G S4G 1.775(13) .
S4G C5G 1.726(12) .
S4G S1G 1.936(5) 2_777
S4G S4G 2.495(6) 2_777
C5G C6G 1.368(16) .
C6G C7G 1.398(19) .
C7G C8G 1.49(2) .
C8G C12G 1.394(18) .
C8G S9G 1.730(13) .
S9G C10G 1.740(15) .
C10G C11G 1.435(17) .
C10G C16G 1.477(16) .
C11G C12G 1.472(18) .
C12G C13G 1.37(2) .
C13G C14G 1.413(19) .
C14G C15G 1.315(18) .
C16G O16G 1.266(14) .
C16G C17G 1.449(19) .
C17G C18G 1.513(19) .
C18G C19G 1.54(2) .
C19G C20G 1.546(17) .
C20G C21G 1.522(18) .
C21G C22G 1.506(16) .
C22G C23G 1.562(18) .
C23G C24G 1.532(17) .
